data_4086878
loop_
_publ_author_name
'Drover, Marcus W.'
'Bowes, Eric G.'
'Love, Jennifer A.'
'Schafer, Laurel L.'

_publ_section_title
;
 Accessing \d-B--H Coordinated Complexes of Rh(I) and Ir(I) Using Mono-
 and Dihydroboranes: Cooperative Stabilization by a Phosphoramidate
 Coligand
;
_journal_name_full Organometallics
_journal_paper_doi 10.1021/acs.organomet.6b00784
_journal_year 2016
_chemical_formula_moiety 'C30 H20 B F15 N O3 P'
_chemical_formula_sum 'C30 H20 B F15 N O3 P'
_chemical_formula_weight 769.25
_chemical_name_systematic k1-O-[diethyl-N-(2,6-dimethylphenyl)-O-(tris(pentafluorophenylborane))phosphoramide
_space_group_crystal_system triclinic
_space_group_IT_number 2
_space_group_name_Hall '-P 1'
_space_group_name_H-M_alt 'P -1'
_symmetry_space_group_name_Hall '-P 1'
_symmetry_space_group_name_H-M 'P -1'
_atom_sites_solution_hydrogens mixed
_atom_sites_solution_primary direct
_audit_creation_date 2016-09-28
_audit_creation_method
;
Olex2 1.2
(compiled Sep  9 2016 15:39:09 for OlexSys, GUI svn.r5227)
;
_cell_angle_alpha 84.979(3)
_cell_angle_beta 85.688(3)
_cell_angle_gamma 83.649(3)
_cell_formula_units_Z 8
_cell_length_a 9.7691(10)
_cell_length_b 21.884(2)
_cell_length_c 28.934(3)
_cell_measurement_reflns_used 9847
_cell_measurement_temperature 90
_cell_measurement_theta_max 30.17
_cell_measurement_theta_min 2.25
_cell_volume 6110.7(11)
_computing_cell_refinement 'SAINT v8.34A (Bruker, 2013)'
_computing_data_reduction 'SAINT v8.34A (Bruker, 2013)'
_computing_molecular_graphics 'Olex2 (Dolomanov et al., 2009)'
_computing_publication_material 'Olex2 (Dolomanov et al., 2009)'
_computing_structure_refinement 'ShelXL (Sheldrick, 2015)'
_computing_structure_solution 'ShelXS (Sheldrick, 2008)'
_diffrn_ambient_temperature 90
_diffrn_measured_fraction_theta_full 1.000
_diffrn_measured_fraction_theta_max 0.995
_diffrn_measurement_device_type 'Bruker APEX-II CCD'
_diffrn_measurement_method '\f and \w scans'
_diffrn_radiation_type MoK\a
_diffrn_radiation_wavelength 0.71073
_diffrn_reflns_av_R_equivalents 0.0397
_diffrn_reflns_av_unetI/netI 0.0466
_diffrn_reflns_Laue_measured_fraction_full 1.000
_diffrn_reflns_Laue_measured_fraction_max 0.995
_diffrn_reflns_limit_h_max 13
_diffrn_reflns_limit_h_min -13
_diffrn_reflns_limit_k_max 23
_diffrn_reflns_limit_k_min -30
_diffrn_reflns_limit_l_max 32
_diffrn_reflns_limit_l_min -40
_diffrn_reflns_number 135723
_diffrn_reflns_point_group_measured_fraction_full 1.000
_diffrn_reflns_point_group_measured_fraction_max 0.995
_diffrn_reflns_theta_full 26.000
_diffrn_reflns_theta_max 30.208
_diffrn_reflns_theta_min 1.221
_diffrn_standards_number 0
_exptl_absorpt_coefficient_mu 0.218
_exptl_absorpt_correction_T_max 0.9325
_exptl_absorpt_correction_T_min 0.8440
_exptl_absorpt_correction_type multi-scan
_exptl_absorpt_process_details
;
SADABS-2014/3 (Bruker,2014) was used for absorption correction.
wR2(int) was 0.0497 before and 0.0458 after correction.
The Ratio of minimum to maximum transmission is 0.8887.
The \l/2 correction factor is 0.00150.
;
_exptl_crystal_colour 'clear colourless'
_exptl_crystal_colour_lustre clear
_exptl_crystal_colour_primary colourless
_exptl_crystal_density_diffrn 1.672
_exptl_crystal_description prism
_exptl_crystal_F_000 3088
_exptl_crystal_size_max 0.2
_exptl_crystal_size_mid 0.16
_exptl_crystal_size_min 0.05
_refine_diff_density_max 0.684
_refine_diff_density_min -0.503
_refine_diff_density_rms 0.067
_refine_ls_extinction_method none
_refine_ls_goodness_of_fit_ref 1.014
_refine_ls_hydrogen_treatment mixed
_refine_ls_matrix_type full
_refine_ls_number_parameters 1869
_refine_ls_number_reflns 36105
_refine_ls_number_restraints 1656
_refine_ls_restrained_S_all 0.992
_refine_ls_R_factor_all 0.0729
_refine_ls_R_factor_gt 0.0449
_refine_ls_shift/su_max 0.003
_refine_ls_shift/su_mean 0.000
_refine_ls_structure_factor_coef Fsqd
_refine_ls_weighting_details 'w=1/[\s^2^(Fo^2^)+(0.0443P)^2^+3.5307P] where P=(Fo^2^+2Fc^2^)/3'
_refine_ls_weighting_scheme calc
_refine_ls_wR_factor_gt 0.0970
_refine_ls_wR_factor_ref 0.1085
_reflns_Friedel_coverage 0.000
_reflns_number_gt 26136
_reflns_number_total 36105
_reflns_threshold_expression 'I > 2\s(I)'
_cod_data_source_file om6b00784_si_002.cif
_cod_data_source_block Complex_23
_cod_database_code 4086878
_shelx_space_group_comment
;
The symmetry employed for this shelxl refinement is uniquely defined
by the following loop, which should always be used as a source of
symmetry information in preference to the above space-group names.
They are only intended as comments.
;
_shelx_estimated_absorpt_t_max 0.989
_shelx_estimated_absorpt_t_min 0.958
_olex2_refinement_description
;
1. Fixed Uiso
 At 1.2 times of:
  All C(H) groups, All C(H,H) groups
 At 1.5 times of:
  All C(H,H,H) groups
2. Rigid body (RIGU) restrains
 All non-hydrogen atoms
 with sigma for 1-2 distances of 0.004 and sigma for 1-3 distances of 0.004
3.a Secondary CH2 refined with riding coordinates:
 C9(H9A,H9B), C11(H11A,H11B), C69(H69A,H69B), C71(H71A,H71B), C39(H39A,H39B),
 C41(H41A,H41B), C99(H99A,H99B), C101(H10G,H10H)
3.b Aromatic/amide H refined with riding coordinates:
 C3(H3), C4(H4), C5(H5), C63(H63), C64(H64), C65(H65), C33(H33), C34(H34),
 C35(H35), C93(H93), C94(H94), C95(H95)
3.c Idealised Me refined as rotating group:
 C7(H7A,H7B,H7C), C8(H8A,H8B,H8C), C10(H10A,H10B,H10C), C12(H12A,H12B,H12C),
 C67(H67A,H67B,H67C), C68(H68A,H68B,H68C), C70(H70A,H70B,H70C), C72(H72A,H72B,
 H72C), C37(H37A,H37B,H37C), C38(H38A,H38B,H38C), C40(H40A,H40B,H40C), C42(H42A,
 H42B,H42C), C97(H97A,H97B,H97C), C98(H98A,H98B,H98C), C100(H10D,H10E,H10F),
 C102(H10I,H10J,H10K)
;
_shelx_shelxl_version_number 2016/4
_olex2_submission_special_instructions 'No special instructions were received'

loop_
_space_group_symop_operation_xyz
'x, y, z'
'-x, -y, -z'

loop_
_atom_site_label
_atom_site_type_symbol
_atom_site_fract_x
_atom_site_fract_y
_atom_site_fract_z
_atom_site_U_iso_or_equiv
_atom_site_adp_type
_atom_site_occupancy
_atom_site_site_symmetry_order
_atom_site_calc_flag
_atom_site_refinement_flags_posn
_atom_site_refinement_flags_adp
P1 P 0.31881(4) 0.92058(2) 0.12868(2) 0.01172(8) Uani 1 1 d . U
F1 F 0.26232(10) 0.67176(4) 0.15378(4) 0.0184(2) Uani 1 1 d . U
F2 F 0.09009(11) 0.61985(5) 0.21619(4) 0.0233(2) Uani 1 1 d . U
F3 F -0.14081(11) 0.68586(5) 0.25110(4) 0.0229(2) Uani 1 1 d . U
F4 F -0.19610(10) 0.80719(5) 0.22049(4) 0.0225(2) Uani 1 1 d . U
F5 F -0.03204(10) 0.85946(4) 0.15543(4) 0.0181(2) Uani 1 1 d . U
F6 F 0.12321(10) 0.91857(4) 0.04700(3) 0.0176(2) Uani 1 1 d . U
F7 F 0.39148(10) 0.76632(5) 0.18872(3) 0.0167(2) Uani 1 1 d . U
F8 F 0.65415(10) 0.72077(5) 0.18647(3) 0.0194(2) Uani 1 1 d . U
F9 F 0.80411(10) 0.71033(5) 0.10297(4) 0.0216(2) Uani 1 1 d . U
F10 F 0.67773(10) 0.74168(5) 0.02291(3) 0.0212(2) Uani 1 1 d . U
F11 F 0.41071(10) 0.78159(5) 0.02408(3) 0.0194(2) Uani 1 1 d . U
F12 F -0.03972(10) 0.91645(5) -0.02089(4) 0.0221(2) Uani 1 1 d . U
F13 F -0.11817(10) 0.80804(5) -0.04448(4) 0.0225(2) Uani 1 1 d . U
F14 F -0.01757(11) 0.69984(5) 0.00065(4) 0.0234(2) Uani 1 1 d . U
F15 F 0.15103(11) 0.70022(5) 0.06913(4) 0.0197(2) Uani 1 1 d . U
O1 O 0.22717(11) 0.87022(5) 0.12635(4) 0.0125(2) Uani 1 1 d . U
O2 O 0.22688(12) 0.97743(5) 0.14634(4) 0.0174(2) Uani 1 1 d . U
O3 O 0.43093(12) 0.90732(6) 0.16397(4) 0.0153(2) Uani 1 1 d . U
N1 N 0.40587(14) 0.93253(7) 0.07939(5) 0.0128(3) Uani 1 1 d . U
H1 H 0.368(2) 0.9283(10) 0.0564(8) 0.024(6) Uiso 1 1 d . .
C1 C 0.51327(16) 0.97401(7) 0.07170(5) 0.0119(3) Uani 1 1 d . U
C2 C 0.64897(17) 0.95110(8) 0.08014(6) 0.0164(3) Uani 1 1 d . U
C3 C 0.74972(18) 0.99201(9) 0.07283(6) 0.0205(4) Uani 1 1 d . U
H3 H 0.842586 0.977617 0.078762 0.025 Uiso 1 1 calc R .
C4 C 0.71759(19) 1.05280(9) 0.05719(6) 0.0216(4) Uani 1 1 d . U
H4 H 0.787406 1.080133 0.053164 0.026 Uiso 1 1 calc R .
C5 C 0.58308(19) 1.07398(8) 0.04736(6) 0.0192(3) Uani 1 1 d . U
H5 H 0.561955 1.115558 0.035507 0.023 Uiso 1 1 calc R .
C6 C 0.47871(17) 1.03523(8) 0.05461(5) 0.0142(3) Uani 1 1 d . U
C7 C 0.6890(2) 0.88444(9) 0.09506(8) 0.0282(4) Uani 1 1 d . U
H7A H 0.687587 0.878936 0.129071 0.042 Uiso 1 1 calc GR .
H7B H 0.782064 0.871830 0.081817 0.042 Uiso 1 1 calc GR .
H7C H 0.623435 0.859073 0.084045 0.042 Uiso 1 1 calc GR .
C8 C 0.33360(18) 1.05940(8) 0.04435(6) 0.0208(4) Uani 1 1 d . U
H8A H 0.293675 1.029651 0.027302 0.031 Uiso 1 1 calc GR .
H8B H 0.333901 1.098794 0.025442 0.031 Uiso 1 1 calc GR .
H8C H 0.278357 1.065541 0.073592 0.031 Uiso 1 1 calc GR .
C9 C 0.3989(2) 0.91293(9) 0.21420(6) 0.0212(4) Uani 1 1 d . U
H9A H 0.318955 0.890247 0.225301 0.025 Uiso 1 1 calc R .
H9B H 0.375782 0.956815 0.220300 0.025 Uiso 1 1 calc R .
C10 C 0.5229(2) 0.88648(11) 0.23869(7) 0.0324(5) Uani 1 1 d . U
H10A H 0.601395 0.909170 0.227364 0.049 Uiso 1 1 calc GR .
H10B H 0.544270 0.842967 0.232668 0.049 Uiso 1 1 calc GR .
H10C H 0.504730 0.889851 0.272193 0.049 Uiso 1 1 calc GR .
C11 C 0.08188(18) 0.99540(9) 0.13699(6) 0.0198(4) Uani 1 1 d . U
H11A H 0.044921 0.962159 0.122152 0.024 Uiso 1 1 calc R .
H11B H 0.074057 1.033268 0.115565 0.024 Uiso 1 1 calc R .
C12 C 0.0013(2) 1.00679(11) 0.18206(8) 0.0319(5) Uani 1 1 d . U
H12A H -0.094864 1.021162 0.176079 0.048 Uiso 1 1 calc GR .
H12B H 0.041369 1.038245 0.197298 0.048 Uiso 1 1 calc GR .
H12C H 0.004527 0.968413 0.202316 0.048 Uiso 1 1 calc GR .
C13 C 0.38500(16) 0.77443(7) 0.10681(5) 0.0118(3) Uani 1 1 d . U
C14 C 0.45682(16) 0.75879(7) 0.14657(5) 0.0127(3) Uani 1 1 d . U
C15 C 0.59406(17) 0.73579(8) 0.14644(6) 0.0140(3) Uani 1 1 d . U
C16 C 0.66936(17) 0.72967(8) 0.10443(6) 0.0157(3) Uani 1 1 d . U
C17 C 0.60396(17) 0.74529(8) 0.06401(6) 0.0156(3) Uani 1 1 d . U
C18 C 0.46519(16) 0.76659(7) 0.06567(5) 0.0132(3) Uani 1 1 d . U
C19 C 0.12735(16) 0.76931(7) 0.15158(5) 0.0119(3) Uani 1 1 d . U
C20 C 0.00572(16) 0.79991(7) 0.16997(5) 0.0125(3) Uani 1 1 d . U
C21 C -0.08396(16) 0.77362(8) 0.20306(6) 0.0150(3) Uani 1 1 d . U
C22 C -0.05620(17) 0.71263(8) 0.21874(6) 0.0165(3) Uani 1 1 d . U
C23 C 0.06145(18) 0.67942(8) 0.20120(6) 0.0156(3) Uani 1 1 d . U
C24 C 0.14959(16) 0.70795(8) 0.16861(6) 0.0136(3) Uani 1 1 d . U
C25 C 0.14164(16) 0.80902(8) 0.06364(5) 0.0124(3) Uani 1 1 d . U
C26 C 0.09015(16) 0.86212(8) 0.03820(6) 0.0133(3) Uani 1 1 d . U
C27 C 0.00483(16) 0.86283(8) 0.00212(6) 0.0155(3) Uani 1 1 d . U
C28 C -0.03346(16) 0.80816(9) -0.01012(6) 0.0168(3) Uani 1 1 d . U
C29 C 0.01707(17) 0.75348(8) 0.01289(6) 0.0158(3) Uani 1 1 d . U
C30 C 0.10291(17) 0.75515(8) 0.04831(6) 0.0146(3) Uani 1 1 d . U
B1 B 0.22455(19) 0.80468(8) 0.11116(6) 0.0118(3) Uani 1 1 d . U
P3 P 0.56689(4) 0.08554(2) 0.37675(2) 0.01162(8) Uani 1 1 d . U
F31 F 0.35814(11) 0.23432(5) 0.38769(4) 0.0214(2) Uani 1 1 d . U
F32 F 0.19355(12) 0.33888(5) 0.38809(4) 0.0297(3) Uani 1 1 d . U
F33 F -0.02673(13) 0.35930(5) 0.33459(4) 0.0333(3) Uani 1 1 d . U
F34 F -0.08472(11) 0.26870(5) 0.28241(4) 0.0274(3) Uani 1 1 d . U
F35 F 0.07793(10) 0.16269(5) 0.28174(3) 0.0197(2) Uani 1 1 d . U
F36 F 0.56433(10) 0.18891(5) 0.30127(3) 0.0186(2) Uani 1 1 d . U
F37 F 0.70950(11) 0.18994(5) 0.22044(4) 0.0236(2) Uani 1 1 d . U
F38 F 0.62423(12) 0.13500(5) 0.14821(4) 0.0262(2) Uani 1 1 d . U
F39 F 0.38883(11) 0.07812(5) 0.16025(3) 0.0226(2) Uani 1 1 d . U
F40 F 0.24517(10) 0.07296(5) 0.24146(3) 0.0163(2) Uani 1 1 d . U
F41 F 0.07042(11) 0.12363(5) 0.39473(3) 0.0195(2) Uani 1 1 d . U
F42 F -0.06771(11) 0.02845(5) 0.42003(3) 0.0212(2) Uani 1 1 d . U
F43 F 0.01285(11) -0.08370(5) 0.38796(4) 0.0237(2) Uani 1 1 d . U
F44 F 0.24163(11) -0.09728(5) 0.32753(4) 0.0232(2) Uani 1 1 d . U
F45 F 0.38441(10) -0.00317(4) 0.30164(3) 0.0164(2) Uani 1 1 d . U
O7 O 0.42886(11) 0.11911(5) 0.36678(4) 0.0122(2) Uani 1 1 d . U
O8 O 0.61076(12) 0.04496(6) 0.33586(4) 0.0154(2) Uani 1 1 d . U
O9 O 0.68712(12) 0.12536(6) 0.37874(4) 0.0161(2) Uani 1 1 d . U
N3 N 0.55281(15) 0.04886(7) 0.42759(5) 0.0136(3) Uani 1 1 d . U
H3A H 0.623(2) 0.0431(10) 0.4423(8) 0.025(6) Uiso 1 1 d . .
C61 C 0.43241(16) 0.02002(8) 0.44632(5) 0.0136(3) Uani 1 1 d . U
C62 C 0.33110(17) 0.05492(8) 0.47282(5) 0.0148(3) Uani 1 1 d . U
C63 C 0.21712(18) 0.02597(8) 0.49199(6) 0.0183(3) Uani 1 1 d . U
H63 H 0.146962 0.048341 0.510168 0.022 Uiso 1 1 calc R .
C64 C 0.20501(18) -0.03490(9) 0.48487(6) 0.0199(4) Uani 1 1 d . U
H64 H 0.126742 -0.053892 0.498107 0.024 Uiso 1 1 calc R .
C65 C 0.30628(19) -0.06818(9) 0.45857(6) 0.0192(3) Uani 1 1 d . U
H65 H 0.296956 -0.109947 0.454001 0.023 Uiso 1 1 calc R .
C66 C 0.42194(17) -0.04124(8) 0.43867(5) 0.0156(3) Uani 1 1 d . U
C67 C 0.53133(19) -0.07742(8) 0.40948(6) 0.0192(3) Uani 1 1 d . U
H67A H 0.523306 -0.063433 0.376584 0.029 Uiso 1 1 calc GR .
H67B H 0.518880 -0.121398 0.414237 0.029 Uiso 1 1 calc GR .
H67C H 0.622850 -0.070910 0.418641 0.029 Uiso 1 1 calc GR .
C68 C 0.3423(2) 0.12123(8) 0.48015(6) 0.0207(4) Uani 1 1 d . U
H68A H 0.327376 0.146682 0.451020 0.031 Uiso 1 1 calc GR .
H68B H 0.434472 0.125369 0.489992 0.031 Uiso 1 1 calc GR .
H68C H 0.272499 0.134923 0.504231 0.031 Uiso 1 1 calc GR .
C69 C 0.74598(18) 0.00967(9) 0.32875(6) 0.0206(4) Uani 1 1 d . U
H69A H 0.734322 -0.030916 0.317764 0.025 Uiso 1 1 calc R .
H69B H 0.791053 0.002467 0.358546 0.025 Uiso 1 1 calc R .
C70 C 0.8347(2) 0.04441(11) 0.29359(7) 0.0303(5) Uani 1 1 d . U
H70A H 0.789532 0.051643 0.264194 0.045 Uiso 1 1 calc GR .
H70B H 0.924415 0.020269 0.288596 0.045 Uiso 1 1 calc GR .
H70C H 0.848145 0.084060 0.304970 0.045 Uiso 1 1 calc GR .
C71 C 0.6813(2) 0.17346(9) 0.41145(7) 0.0244(4) Uani 1 1 d . U
H71A H 0.740519 0.159031 0.437369 0.029 Uiso 1 1 calc R .
H71B H 0.585425 0.182537 0.424587 0.029 Uiso 1 1 calc R .
C72 C 0.7296(3) 0.22952(12) 0.38664(9) 0.0517(7) Uani 1 1 d . U
H72A H 0.672956 0.242592 0.360265 0.077 Uiso 1 1 calc GR .
H72B H 0.826236 0.220842 0.375266 0.077 Uiso 1 1 calc GR .
H72C H 0.721700 0.262448 0.407860 0.077 Uiso 1 1 calc GR .
C73 C 0.23171(16) 0.06754(7) 0.34372(5) 0.0116(3) Uani 1 1 d . U
C74 C 0.11634(17) 0.07082(7) 0.37524(5) 0.0132(3) Uani 1 1 d . U
C75 C 0.04243(17) 0.02149(8) 0.38943(5) 0.0146(3) Uani 1 1 d . U
C76 C 0.08250(17) -0.03538(8) 0.37336(6) 0.0157(3) Uani 1 1 d . U
C77 C 0.19763(17) -0.04196(7) 0.34301(6) 0.0147(3) Uani 1 1 d . U
C78 C 0.26905(16) 0.00849(8) 0.32964(5) 0.0131(3) Uani 1 1 d . U
C79 C 0.22766(16) 0.19260(7) 0.33397(5) 0.0124(3) Uani 1 1 d . U
C80 C 0.25028(17) 0.23966(8) 0.36047(6) 0.0149(3) Uani 1 1 d . U
C81 C 0.16656(19) 0.29532(8) 0.36128(6) 0.0195(4) Uani 1 1 d . U
C82 C 0.0547(2) 0.30547(8) 0.33440(6) 0.0218(4) Uani 1 1 d . U
C83 C 0.02685(18) 0.26047(8) 0.30778(6) 0.0192(4) Uani 1 1 d . U
C84 C 0.11287(17) 0.20593(8) 0.30791(6) 0.0151(3) Uani 1 1 d . U
C85 C 0.40027(16) 0.12822(7) 0.27710(5) 0.0116(3) Uani 1 1 d . U
C86 C 0.51726(17) 0.15928(7) 0.26769(5) 0.0134(3) Uani 1 1 d . U
C87 C 0.59391(17) 0.16153(8) 0.22574(6) 0.0157(3) Uani 1 1 d . U
C88 C 0.55124(18) 0.13373(8) 0.18931(6) 0.0177(3) Uani 1 1 d . U
C89 C 0.43211(18) 0.10487(8) 0.19561(6) 0.0155(3) Uani 1 1 d . U
C90 C 0.35944(16) 0.10310(7) 0.23858(6) 0.0132(3) Uani 1 1 d . U
B3 B 0.32130(18) 0.12615(8) 0.32952(6) 0.0104(3) Uani 1 1 d . U
P2 P 0.48120(4) 0.39719(2) 0.11562(2) 0.01228(8) Uani 1 1 d . U
F16 F 1.01982(11) 0.38978(5) 0.10394(4) 0.0241(2) Uani 1 1 d . U
F17 F 1.14039(12) 0.49248(6) 0.09220(4) 0.0298(3) Uani 1 1 d . U
F18 F 1.00915(12) 0.60018(5) 0.12045(4) 0.0302(3) Uani 1 1 d . U
F19 F 0.75131(13) 0.60082(5) 0.16469(5) 0.0376(3) Uani 1 1 d . U
F20 F 0.63093(11) 0.49739(5) 0.17932(4) 0.0272(3) Uani 1 1 d . U
F21 F 0.81430(11) 0.43402(5) 0.24449(4) 0.0212(2) Uani 1 1 d . U
F22 F 0.68792(12) 0.42050(5) 0.32815(4) 0.0285(3) Uani 1 1 d . U
F23 F 0.47195(13) 0.35147(6) 0.34438(4) 0.0318(3) Uani 1 1 d . U
F24 F 0.38962(11) 0.29267(5) 0.27325(4) 0.0251(2) Uani 1 1 d . U
F25 F 0.52666(10) 0.29822(5) 0.19086(3) 0.0175(2) Uani 1 1 d . U
F26 F 0.99667(10) 0.34572(5) 0.20205(3) 0.0182(2) Uani 1 1 d . U
F27 F 1.17036(11) 0.24305(5) 0.20083(4) 0.0242(2) Uani 1 1 d . U
F28 F 1.11676(11) 0.14816(5) 0.15183(4) 0.0250(2) Uani 1 1 d . U
F29 F 0.88564(11) 0.15998(5) 0.10391(4) 0.0219(2) Uani 1 1 d . U
F30 F 0.71309(10) 0.26232(5) 0.10319(4) 0.0205(2) Uani 1 1 d . U
O4 O 0.63023(11) 0.37854(5) 0.12364(4) 0.0126(2) Uani 1 1 d . U
O5 O 0.40638(12) 0.42719(6) 0.15846(4) 0.0168(2) Uani 1 1 d . U
O6 O 0.39325(12) 0.34454(6) 0.10893(4) 0.0173(2) Uani 1 1 d . U
N2 N 0.47872(15) 0.44261(7) 0.06815(5) 0.0150(3) Uani 1 1 d . U
H2 H 0.402(2) 0.4508(9) 0.0568(7) 0.019(5) Uiso 1 1 d . .
C31 C 0.58215(17) 0.48334(8) 0.05271(5) 0.0135(3) Uani 1 1 d . U
C32 C 0.5599(2) 0.54492(8) 0.06296(6) 0.0200(4) Uani 1 1 d . U
C33 C 0.6607(2) 0.58351(9) 0.04622(7) 0.0305(5) Uani 1 1 d . U
H33 H 0.647303 0.625867 0.052088 0.037 Uiso 1 1 calc R .
C34 C 0.7790(2) 0.56128(11) 0.02137(7) 0.0336(5) Uani 1 1 d . U
H34 H 0.846688 0.588124 0.010606 0.040 Uiso 1 1 calc R .
C35 C 0.7989(2) 0.50014(11) 0.01216(6) 0.0281(4) Uani 1 1 d . U
H35 H 0.881135 0.485067 -0.004712 0.034 Uiso 1 1 calc R .
C36 C 0.70017(18) 0.45990(8) 0.02724(6) 0.0182(3) Uani 1 1 d . U
C37 C 0.7245(2) 0.39365(9) 0.01588(7) 0.0283(4) Uani 1 1 d . U
H37A H 0.756057 0.367805 0.043218 0.042 Uiso 1 1 calc GR .
H37B H 0.794929 0.389613 -0.009937 0.042 Uiso 1 1 calc GR .
H37C H 0.638267 0.380359 0.006964 0.042 Uiso 1 1 calc GR .
C38 C 0.4343(2) 0.56931(9) 0.09159(7) 0.0304(5) Uani 1 1 d . U
H38A H 0.351121 0.560152 0.077741 0.046 Uiso 1 1 calc GR .
H38B H 0.433204 0.614039 0.092387 0.046 Uiso 1 1 calc GR .
H38C H 0.436684 0.549650 0.123322 0.046 Uiso 1 1 calc GR .
C39 C 0.27681(18) 0.40988(9) 0.18244(7) 0.0228(4) Uani 1 1 d . U
H39A H 0.290982 0.367742 0.197972 0.027 Uiso 1 1 calc R .
H39B H 0.205116 0.410662 0.159905 0.027 Uiso 1 1 calc R .
C40 C 0.2330(3) 0.45541(13) 0.21747(9) 0.0462(7) Uani 1 1 d . U
H40A H 0.219485 0.496905 0.201705 0.069 Uiso 1 1 calc GR .
H40B H 0.304518 0.454039 0.239669 0.069 Uiso 1 1 calc GR .
H40C H 0.146308 0.445219 0.234089 0.069 Uiso 1 1 calc GR .
C41 C 0.41606(19) 0.30376(8) 0.07082(6) 0.0195(4) Uani 1 1 d . U
H41A H 0.514136 0.300724 0.058996 0.023 Uiso 1 1 calc R .
H41B H 0.358388 0.320212 0.044919 0.023 Uiso 1 1 calc R .
C42 C 0.3776(2) 0.24182(9) 0.08961(7) 0.0295(4) Uani 1 1 d . U
H42A H 0.393489 0.213221 0.065056 0.044 Uiso 1 1 calc GR .
H42B H 0.279907 0.245237 0.100579 0.044 Uiso 1 1 calc GR .
H42C H 0.434249 0.226321 0.115548 0.044 Uiso 1 1 calc GR .
C43 C 0.67404(16) 0.36877(7) 0.21200(5) 0.0125(3) Uani 1 1 d . U
C44 C 0.56875(17) 0.33127(7) 0.22349(6) 0.0140(3) Uani 1 1 d . U
C45 C 0.49786(18) 0.32606(8) 0.26660(6) 0.0177(3) Uani 1 1 d . U
C46 C 0.5381(2) 0.35607(8) 0.30210(6) 0.0206(4) Uani 1 1 d . U
C47 C 0.64673(19) 0.39114(8) 0.29373(6) 0.0194(3) Uani 1 1 d . U
C48 C 0.71122(17) 0.39707(8) 0.24941(6) 0.0161(3) Uani 1 1 d . U
C49 C 0.84552(16) 0.31005(7) 0.15284(5) 0.0125(3) Uani 1 1 d . U
C50 C 0.82432(16) 0.26063(8) 0.12855(6) 0.0142(3) Uani 1 1 d . U
C51 C 0.91276(18) 0.20640(8) 0.12800(6) 0.0164(3) Uani 1 1 d . U
C52 C 1.02927(18) 0.20012(8) 0.15255(6) 0.0173(3) Uani 1 1 d . U
C53 C 1.05591(17) 0.24775(8) 0.17729(6) 0.0168(3) Uani 1 1 d . U
C54 C 0.96445(17) 0.30051(8) 0.17721(6) 0.0145(3) Uani 1 1 d . U
C55 C 0.82068(17) 0.43680(8) 0.14517(6) 0.0149(3) Uani 1 1 d . U
C56 C 0.94822(18) 0.43999(8) 0.12133(6) 0.0165(3) Uani 1 1 d . U
C57 C 1.01320(18) 0.49358(9) 0.11394(6) 0.0184(3) Uani 1 1 d . U
C58 C 0.9482(2) 0.54813(8) 0.12853(6) 0.0213(4) Uani 1 1 d . U
C59 C 0.8187(2) 0.54814(8) 0.15046(7) 0.0228(4) Uani 1 1 d . U
C60 C 0.75870(18) 0.49352(8) 0.15767(6) 0.0185(3) Uani 1 1 d . U
B2 B 0.74344(18) 0.37414(8) 0.15850(6) 0.0119(3) Uani 1 1 d . U
P4 P 0.68198(4) -0.40808(2) 0.37597(2) 0.01422(8) Uani 1 1 d . U
F46 F 0.61289(11) -0.27379(5) 0.48802(4) 0.0232(2) Uani 1 1 d . U
F47 F 0.34725(11) -0.23229(5) 0.49051(4) 0.0279(3) Uani 1 1 d . U
F48 F 0.21640(10) -0.20225(5) 0.41078(4) 0.0272(3) Uani 1 1 d . U
F49 F 0.36299(10) -0.21370(5) 0.32690(4) 0.0227(2) Uani 1 1 d . U
F50 F 0.62731(10) -0.25570(5) 0.32339(3) 0.0185(2) Uani 1 1 d . U
F51 F 0.87968(11) -0.20103(5) 0.44462(4) 0.0269(2) Uani 1 1 d . U
F52 F 1.02292(13) -0.20807(7) 0.52041(5) 0.0408(3) Uani 1 1 d . U
F53 F 1.09667(12) -0.32031(7) 0.56616(4) 0.0412(3) Uani 1 1 d . U
F54 F 1.02524(12) -0.42409(6) 0.53375(4) 0.0362(3) Uani 1 1 d . U
F55 F 0.88339(11) -0.41864(5) 0.45942(4) 0.0237(2) Uani 1 1 d . U
F56 F 1.05050(10) -0.35612(5) 0.35953(4) 0.0183(2) Uani 1 1 d . U
F57 F 1.22291(10) -0.30755(5) 0.29472(4) 0.0219(2) Uani 1 1 d . U
F58 F 1.17210(11) -0.18738(5) 0.26045(4) 0.0227(2) Uani 1 1 d . U
F59 F 0.94462(11) -0.11745(5) 0.29344(4) 0.0240(2) Uani 1 1 d . U
F60 F 0.76770(10) -0.16512(5) 0.35683(4) 0.0213(2) Uani 1 1 d . U
O10 O 0.78244(11) -0.36241(5) 0.38158(4) 0.0140(2) Uani 1 1 d . U
O11 O 0.76202(14) -0.46265(6) 0.35177(5) 0.0239(3) Uani 1 1 d . U
O12 O 0.56306(13) -0.38551(6) 0.34442(4) 0.0216(3) Uani 1 1 d . U
N4 N 0.60280(14) -0.42643(7) 0.42567(5) 0.0144(3) Uani 1 1 d . U
H4A H 0.647(2) -0.4260(11) 0.4494(8) 0.033(6) Uiso 1 1 d . .
C91 C 0.49426(17) -0.46739(8) 0.43067(6) 0.0150(3) Uani 1 1 d . U
C92 C 0.35751(18) -0.44166(9) 0.42714(6) 0.0200(4) Uani 1 1 d . U
C93 C 0.2554(2) -0.48169(10) 0.43016(7) 0.0281(4) Uani 1 1 d . U
H93 H 0.161922 -0.465430 0.427271 0.034 Uiso 1 1 calc R .
C94 C 0.2879(2) -0.54461(10) 0.43728(7) 0.0311(5) Uani 1 1 d . U
H94 H 0.217190 -0.571328 0.438297 0.037 Uiso 1 1 calc R .
C95 C 0.4230(2) -0.56897(9) 0.44296(7) 0.0270(4) Uani 1 1 d . U
H95 H 0.443884 -0.612235 0.449009 0.032 Uiso 1 1 calc R .
C96 C 0.52834(19) -0.53084(8) 0.43992(6) 0.0196(4) Uani 1 1 d . U
C97 C 0.6736(2) -0.55789(9) 0.44666(7) 0.0282(4) Uani 1 1 d . U
H97A H 0.673634 -0.600430 0.460425 0.042 Uiso 1 1 calc GR .
H97B H 0.715700 -0.533383 0.467440 0.042 Uiso 1 1 calc GR .
H97C H 0.726693 -0.557570 0.416536 0.042 Uiso 1 1 calc GR .
C98 C 0.3196(2) -0.37310(9) 0.42195(8) 0.0313(5) Uani 1 1 d . U
H98A H 0.374003 -0.353121 0.442221 0.047 Uiso 1 1 calc GR .
H98B H 0.221151 -0.363772 0.430684 0.047 Uiso 1 1 calc GR .
H98C H 0.339074 -0.357693 0.389554 0.047 Uiso 1 1 calc GR .
C99 C 0.5705(3) -0.38582(11) 0.29350(7) 0.0350(5) Uani 1 1 d . U
H99A H 0.667330 -0.396203 0.281679 0.042 Uiso 1 1 calc R .
H99B H 0.537620 -0.344434 0.279425 0.042 Uiso 1 1 calc R .
C100 C 0.4834(3) -0.43206(12) 0.28056(9) 0.0432(6) Uani 1 1 d . U
H10D H 0.481222 -0.429886 0.246649 0.065 Uiso 1 1 calc GR .
H10E H 0.389436 -0.423495 0.294515 0.065 Uiso 1 1 calc GR .
H10F H 0.521930 -0.473413 0.291972 0.065 Uiso 1 1 calc GR .
C101 C 0.9078(2) -0.48470(9) 0.35677(8) 0.0294(5) Uani 1 1 d . U
H10G H 0.916908 -0.528896 0.368049 0.035 Uiso 1 1 calc R .
H10H H 0.945875 -0.461320 0.379727 0.035 Uiso 1 1 calc R .
C102 C 0.9857(3) -0.47599(13) 0.31059(9) 0.0471(7) Uani 1 1 d . U
H10I H 0.944036 -0.497192 0.287598 0.071 Uiso 1 1 calc GR .
H10J H 1.082081 -0.493191 0.313166 0.071 Uiso 1 1 calc GR .
H10K H 0.982181 -0.431872 0.300737 0.071 Uiso 1 1 calc GR .
C103 C 0.89595(16) -0.26433(8) 0.36031(6) 0.0132(3) Uani 1 1 d . U
C104 C 1.01756(16) -0.29699(8) 0.34338(6) 0.0131(3) Uani 1 1 d . U
C105 C 1.11016(17) -0.27246(8) 0.31042(6) 0.0155(3) Uani 1 1 d . U
C106 C 1.08561(17) -0.21191(8) 0.29321(6) 0.0164(3) Uani 1 1 d . U
C107 C 0.96924(18) -0.17684(8) 0.30977(6) 0.0168(3) Uani 1 1 d . U
C108 C 0.87829(17) -0.20319(8) 0.34266(6) 0.0155(3) Uani 1 1 d . U
C109 C 0.91576(17) -0.36415(9) 0.47213(6) 0.0194(4) Uani 1 1 d . U
C110 C 0.99020(18) -0.36885(10) 0.51138(6) 0.0257(4) Uani 1 1 d . U
C111 C 1.02630(19) -0.31658(11) 0.52775(7) 0.0291(5) Uani 1 1 d . U
C112 C 0.98923(19) -0.26000(11) 0.50483(7) 0.0283(4) Uani 1 1 d . U
C113 C 0.91523(18) -0.25750(9) 0.46561(6) 0.0208(4) Uani 1 1 d . U
C114 C 0.87494(17) -0.30891(8) 0.44740(6) 0.0170(3) Uani 1 1 d . U
C115 C 0.63612(16) -0.26572(8) 0.40520(6) 0.0146(3) Uani 1 1 d . U
C116 C 0.55767(18) -0.25820(8) 0.44673(6) 0.0176(3) Uani 1 1 d . U
C117 C 0.41890(18) -0.23662(8) 0.44904(6) 0.0198(4) Uani 1 1 d . U
C118 C 0.35201(17) -0.22140(8) 0.40889(7) 0.0196(4) Uani 1 1 d . U
C119 C 0.42523(17) -0.22740(8) 0.36667(6) 0.0177(3) Uani 1 1 d . U
C120 C 0.56288(17) -0.24925(8) 0.36582(6) 0.0154(3) Uani 1 1 d . U
B4 B 0.79437(19) -0.29904(9) 0.39948(6) 0.0142(3) Uani 1 1 d . U

loop_
_atom_site_aniso_label
_atom_site_aniso_U_11
_atom_site_aniso_U_22
_atom_site_aniso_U_33
_atom_site_aniso_U_23
_atom_site_aniso_U_13
_atom_site_aniso_U_12
P1 0.01096(19) 0.01215(19) 0.01274(18) -0.00303(15) -0.00034(14) -0.00291(15)
F1 0.0172(5) 0.0142(5) 0.0223(5) -0.0017(4) 0.0035(4) 0.0014(4)
F2 0.0266(6) 0.0172(5) 0.0248(5) 0.0070(4) -0.0007(4) -0.0042(4)
F3 0.0183(5) 0.0335(6) 0.0171(5) 0.0035(4) 0.0036(4) -0.0109(4)
F4 0.0122(5) 0.0285(6) 0.0265(6) -0.0081(5) 0.0063(4) -0.0017(4)
F5 0.0124(5) 0.0145(5) 0.0267(5) -0.0008(4) -0.0001(4) 0.0001(4)
F6 0.0187(5) 0.0131(5) 0.0218(5) 0.0006(4) -0.0061(4) -0.0032(4)
F7 0.0149(5) 0.0239(5) 0.0114(4) -0.0040(4) 0.0007(4) -0.0016(4)
F8 0.0162(5) 0.0238(5) 0.0184(5) -0.0006(4) -0.0077(4) 0.0003(4)
F9 0.0099(5) 0.0250(6) 0.0283(6) -0.0016(4) 0.0007(4) 0.0034(4)
F10 0.0167(5) 0.0281(6) 0.0173(5) -0.0037(4) 0.0067(4) 0.0001(4)
F11 0.0170(5) 0.0291(6) 0.0110(4) -0.0002(4) -0.0003(4) 0.0006(4)
F12 0.0172(5) 0.0256(6) 0.0225(5) 0.0052(4) -0.0078(4) 0.0011(4)
F13 0.0148(5) 0.0368(6) 0.0174(5) -0.0065(4) -0.0068(4) -0.0022(4)
F14 0.0223(5) 0.0236(6) 0.0275(6) -0.0136(5) -0.0055(4) -0.0053(4)
F15 0.0266(6) 0.0129(5) 0.0204(5) -0.0034(4) -0.0056(4) -0.0011(4)
O1 0.0110(5) 0.0122(5) 0.0147(5) -0.0033(4) 0.0009(4) -0.0027(4)
O2 0.0159(6) 0.0147(6) 0.0226(6) -0.0067(5) -0.0003(5) -0.0018(5)
O3 0.0147(6) 0.0202(6) 0.0120(5) -0.0025(5) -0.0023(4) -0.0036(5)
N1 0.0114(6) 0.0153(7) 0.0127(6) -0.0014(5) -0.0025(5) -0.0051(5)
C1 0.0107(7) 0.0135(7) 0.0123(7) -0.0026(6) -0.0001(5) -0.0045(6)
C2 0.0139(8) 0.0197(8) 0.0162(8) -0.0018(6) -0.0026(6) -0.0031(6)
C3 0.0123(8) 0.0288(10) 0.0216(9) -0.0048(7) -0.0005(6) -0.0056(7)
C4 0.0209(9) 0.0275(10) 0.0189(8) -0.0066(7) 0.0034(7) -0.0134(7)
C5 0.0247(9) 0.0157(8) 0.0178(8) -0.0025(6) 0.0025(7) -0.0067(7)
C6 0.0172(8) 0.0155(8) 0.0102(7) -0.0038(6) 0.0011(6) -0.0014(6)
C7 0.0162(9) 0.0226(10) 0.0452(12) 0.0017(9) -0.0091(8) 0.0017(7)
C8 0.0201(9) 0.0188(9) 0.0219(9) 0.0019(7) -0.0019(7) 0.0024(7)
C9 0.0276(10) 0.0234(9) 0.0126(8) -0.0041(7) -0.0008(7) -0.0003(7)
C10 0.0322(11) 0.0432(13) 0.0201(9) -0.0082(9) -0.0044(8) 0.0096(9)
C11 0.0142(8) 0.0205(9) 0.0242(9) -0.0049(7) 0.0001(7) 0.0024(7)
C12 0.0232(10) 0.0397(12) 0.0343(11) -0.0150(9) 0.0089(8) -0.0081(9)
C13 0.0115(7) 0.0106(7) 0.0134(7) -0.0019(6) -0.0002(6) -0.0015(6)
C14 0.0122(7) 0.0137(8) 0.0125(7) -0.0036(6) 0.0017(6) -0.0024(6)
C15 0.0133(7) 0.0134(8) 0.0156(7) -0.0008(6) -0.0041(6) -0.0013(6)
C16 0.0101(7) 0.0144(8) 0.0222(8) -0.0026(6) 0.0004(6) 0.0005(6)
C17 0.0153(8) 0.0161(8) 0.0150(7) -0.0036(6) 0.0045(6) -0.0014(6)
C18 0.0130(7) 0.0132(8) 0.0132(7) -0.0001(6) -0.0012(6) -0.0019(6)
C19 0.0111(7) 0.0139(7) 0.0114(7) -0.0029(6) -0.0019(5) -0.0020(6)
C20 0.0112(7) 0.0125(7) 0.0143(7) -0.0023(6) -0.0015(6) -0.0025(6)
C21 0.0097(7) 0.0212(8) 0.0147(7) -0.0058(6) 0.0006(6) -0.0024(6)
C22 0.0143(8) 0.0248(9) 0.0115(7) 0.0005(6) 0.0002(6) -0.0089(7)
C23 0.0179(8) 0.0150(8) 0.0145(7) 0.0013(6) -0.0025(6) -0.0051(6)
C24 0.0123(7) 0.0145(8) 0.0141(7) -0.0027(6) -0.0002(6) -0.0011(6)
C25 0.0099(7) 0.0156(8) 0.0117(7) -0.0023(6) 0.0008(5) -0.0015(6)
C26 0.0086(7) 0.0170(8) 0.0147(7) -0.0027(6) 0.0013(6) -0.0031(6)
C27 0.0097(7) 0.0212(8) 0.0149(7) 0.0007(6) -0.0006(6) -0.0002(6)
C28 0.0088(7) 0.0300(9) 0.0124(7) -0.0059(7) -0.0014(6) -0.0021(6)
C29 0.0120(7) 0.0202(8) 0.0166(8) -0.0086(6) 0.0016(6) -0.0041(6)
C30 0.0146(8) 0.0155(8) 0.0136(7) -0.0017(6) 0.0001(6) -0.0015(6)
B1 0.0121(8) 0.0108(8) 0.0129(8) -0.0022(6) -0.0003(6) -0.0022(6)
P3 0.01018(18) 0.0152(2) 0.00955(18) -0.00235(15) -0.00042(14) -0.00077(15)
F31 0.0233(5) 0.0174(5) 0.0254(5) -0.0078(4) -0.0053(4) -0.0034(4)
F32 0.0380(7) 0.0150(5) 0.0370(7) -0.0126(5) 0.0049(5) -0.0033(5)
F33 0.0396(7) 0.0166(6) 0.0380(7) 0.0006(5) 0.0056(5) 0.0146(5)
F34 0.0229(6) 0.0321(6) 0.0234(6) 0.0048(5) -0.0050(4) 0.0112(5)
F35 0.0204(5) 0.0200(5) 0.0189(5) -0.0036(4) -0.0068(4) 0.0014(4)
F36 0.0223(5) 0.0216(5) 0.0139(5) -0.0012(4) -0.0027(4) -0.0108(4)
F37 0.0190(5) 0.0302(6) 0.0219(5) 0.0038(4) 0.0035(4) -0.0123(4)
F38 0.0287(6) 0.0352(7) 0.0138(5) -0.0026(4) 0.0091(4) -0.0061(5)
F39 0.0293(6) 0.0282(6) 0.0120(5) -0.0079(4) -0.0008(4) -0.0061(5)
F40 0.0157(5) 0.0205(5) 0.0142(5) -0.0033(4) -0.0015(4) -0.0067(4)
F41 0.0236(5) 0.0156(5) 0.0184(5) -0.0048(4) 0.0093(4) -0.0029(4)
F42 0.0199(5) 0.0256(6) 0.0173(5) -0.0005(4) 0.0080(4) -0.0065(4)
F43 0.0256(6) 0.0174(5) 0.0289(6) 0.0029(4) 0.0015(4) -0.0122(4)
F44 0.0255(6) 0.0104(5) 0.0339(6) -0.0054(4) 0.0012(5) -0.0021(4)
F45 0.0132(5) 0.0145(5) 0.0207(5) -0.0037(4) 0.0032(4) 0.0006(4)
O7 0.0120(5) 0.0147(6) 0.0100(5) -0.0016(4) -0.0004(4) -0.0011(4)
O8 0.0119(5) 0.0206(6) 0.0133(5) -0.0054(5) -0.0007(4) 0.0029(5)
O9 0.0128(6) 0.0218(6) 0.0149(6) -0.0032(5) -0.0003(4) -0.0055(5)
N3 0.0127(7) 0.0176(7) 0.0108(6) -0.0007(5) -0.0033(5) -0.0011(5)
C61 0.0130(7) 0.0180(8) 0.0096(7) -0.0004(6) -0.0020(6) 0.0001(6)
C62 0.0165(8) 0.0184(8) 0.0085(7) 0.0007(6) -0.0024(6) 0.0025(6)
C63 0.0166(8) 0.0257(9) 0.0107(7) 0.0013(6) -0.0001(6) 0.0033(7)
C64 0.0175(8) 0.0292(10) 0.0128(8) 0.0030(7) -0.0015(6) -0.0049(7)
C65 0.0221(9) 0.0222(9) 0.0142(8) 0.0001(7) -0.0033(6) -0.0063(7)
C66 0.0176(8) 0.0189(8) 0.0097(7) -0.0010(6) -0.0018(6) 0.0005(6)
C67 0.0219(9) 0.0173(9) 0.0181(8) -0.0042(7) 0.0026(7) -0.0014(7)
C68 0.0265(9) 0.0190(9) 0.0146(8) -0.0015(7) 0.0039(7) 0.0031(7)
C69 0.0145(8) 0.0262(10) 0.0193(8) -0.0062(7) 0.0009(6) 0.0073(7)
C70 0.0202(9) 0.0435(13) 0.0228(9) 0.0021(9) 0.0072(7) 0.0066(9)
C71 0.0271(10) 0.0274(10) 0.0212(9) -0.0093(7) 0.0001(7) -0.0104(8)
C72 0.090(2) 0.0388(14) 0.0339(13) -0.0038(11) -0.0063(13) -0.0404(14)
C73 0.0112(7) 0.0123(7) 0.0110(7) 0.0001(6) -0.0011(5) -0.0010(6)
C74 0.0154(8) 0.0123(7) 0.0117(7) -0.0014(6) -0.0010(6) -0.0008(6)
C75 0.0128(7) 0.0195(8) 0.0111(7) 0.0004(6) 0.0022(6) -0.0028(6)
C76 0.0158(8) 0.0153(8) 0.0167(8) 0.0037(6) -0.0040(6) -0.0070(6)
C77 0.0166(8) 0.0102(7) 0.0176(8) -0.0023(6) -0.0033(6) -0.0006(6)
C78 0.0112(7) 0.0155(8) 0.0123(7) -0.0008(6) -0.0008(6) -0.0005(6)
C79 0.0134(7) 0.0121(7) 0.0109(7) 0.0010(6) 0.0030(6) -0.0022(6)
C80 0.0162(8) 0.0150(8) 0.0136(7) -0.0011(6) 0.0019(6) -0.0033(6)
C81 0.0263(9) 0.0120(8) 0.0199(8) -0.0040(6) 0.0082(7) -0.0049(7)
C82 0.0255(9) 0.0130(8) 0.0229(9) 0.0030(7) 0.0076(7) 0.0064(7)
C83 0.0185(8) 0.0191(9) 0.0170(8) 0.0036(7) 0.0018(6) 0.0044(7)
C84 0.0178(8) 0.0142(8) 0.0121(7) 0.0002(6) 0.0021(6) -0.0002(6)
C85 0.0128(7) 0.0100(7) 0.0116(7) -0.0009(6) -0.0001(6) 0.0004(6)
C86 0.0170(8) 0.0130(8) 0.0107(7) -0.0007(6) -0.0023(6) -0.0028(6)
C87 0.0142(8) 0.0156(8) 0.0169(8) 0.0026(6) 0.0017(6) -0.0043(6)
C88 0.0208(8) 0.0185(8) 0.0120(7) 0.0012(6) 0.0049(6) 0.0005(7)
C89 0.0205(8) 0.0154(8) 0.0105(7) -0.0025(6) -0.0012(6) -0.0002(6)
C90 0.0127(7) 0.0132(8) 0.0135(7) 0.0003(6) -0.0010(6) -0.0011(6)
B3 0.0101(8) 0.0110(8) 0.0100(7) -0.0006(6) -0.0003(6) -0.0013(6)
P2 0.01061(19) 0.0133(2) 0.01331(19) -0.00135(15) -0.00111(14) -0.00271(15)
F16 0.0273(6) 0.0216(6) 0.0231(5) -0.0045(4) 0.0105(4) -0.0069(4)
F17 0.0273(6) 0.0348(7) 0.0277(6) 0.0020(5) 0.0100(5) -0.0162(5)
F18 0.0358(7) 0.0196(6) 0.0378(7) 0.0055(5) -0.0062(5) -0.0180(5)
F19 0.0361(7) 0.0104(5) 0.0652(9) -0.0033(5) 0.0042(6) -0.0029(5)
F20 0.0165(5) 0.0147(5) 0.0488(7) -0.0005(5) 0.0042(5) -0.0007(4)
F21 0.0209(5) 0.0228(5) 0.0224(5) -0.0073(4) -0.0031(4) -0.0082(4)
F22 0.0385(7) 0.0313(6) 0.0175(5) -0.0118(5) -0.0034(5) -0.0034(5)
F23 0.0414(7) 0.0373(7) 0.0157(5) -0.0039(5) 0.0108(5) -0.0067(6)
F24 0.0266(6) 0.0240(6) 0.0243(5) 0.0028(4) 0.0064(4) -0.0103(5)
F25 0.0216(5) 0.0158(5) 0.0167(5) -0.0017(4) -0.0012(4) -0.0083(4)
F26 0.0176(5) 0.0199(5) 0.0183(5) -0.0048(4) -0.0053(4) -0.0018(4)
F27 0.0186(5) 0.0292(6) 0.0238(5) -0.0001(5) -0.0087(4) 0.0051(4)
F28 0.0236(6) 0.0160(5) 0.0324(6) -0.0004(4) 0.0009(5) 0.0079(4)
F29 0.0220(5) 0.0148(5) 0.0298(6) -0.0082(4) 0.0035(4) -0.0042(4)
F30 0.0166(5) 0.0177(5) 0.0292(6) -0.0071(4) -0.0072(4) -0.0024(4)
O4 0.0123(5) 0.0129(5) 0.0130(5) -0.0013(4) -0.0016(4) -0.0018(4)
O5 0.0129(6) 0.0209(6) 0.0173(6) -0.0053(5) 0.0031(4) -0.0049(5)
O6 0.0177(6) 0.0181(6) 0.0178(6) -0.0034(5) -0.0014(5) -0.0079(5)
N2 0.0120(7) 0.0159(7) 0.0171(7) 0.0016(5) -0.0050(5) -0.0017(5)
C31 0.0151(8) 0.0144(8) 0.0113(7) 0.0004(6) -0.0029(6) -0.0020(6)
C32 0.0301(10) 0.0151(8) 0.0147(8) 0.0010(6) -0.0048(7) -0.0014(7)
C33 0.0522(13) 0.0198(10) 0.0230(9) 0.0039(8) -0.0128(9) -0.0162(9)
C34 0.0346(11) 0.0446(13) 0.0248(10) 0.0130(9) -0.0107(8) -0.0247(10)
C35 0.0179(9) 0.0475(13) 0.0174(9) 0.0101(8) -0.0009(7) -0.0071(8)
C36 0.0174(8) 0.0245(9) 0.0115(7) 0.0026(6) -0.0026(6) 0.0011(7)
C37 0.0333(11) 0.0297(11) 0.0174(9) -0.0021(8) 0.0049(8) 0.0123(8)
C38 0.0485(13) 0.0172(9) 0.0222(9) -0.0033(7) 0.0032(9) 0.0085(9)
C39 0.0120(8) 0.0309(10) 0.0251(9) -0.0034(8) 0.0047(7) -0.0030(7)
C40 0.0325(12) 0.0558(16) 0.0515(15) -0.0279(13) 0.0219(11) -0.0087(11)
C41 0.0250(9) 0.0182(9) 0.0171(8) -0.0039(7) -0.0050(7) -0.0059(7)
C42 0.0417(12) 0.0206(10) 0.0293(10) -0.0013(8) -0.0069(9) -0.0142(9)
C43 0.0140(7) 0.0097(7) 0.0133(7) -0.0011(6) -0.0012(6) 0.0009(6)
C44 0.0174(8) 0.0100(7) 0.0145(7) -0.0004(6) -0.0019(6) -0.0007(6)
C45 0.0184(8) 0.0148(8) 0.0190(8) 0.0021(6) 0.0029(6) -0.0036(6)
C46 0.0267(9) 0.0191(9) 0.0144(8) 0.0001(6) 0.0048(7) 0.0002(7)
C47 0.0258(9) 0.0173(8) 0.0152(8) -0.0054(6) -0.0032(7) 0.0020(7)
C48 0.0162(8) 0.0126(8) 0.0199(8) -0.0029(6) -0.0022(6) -0.0013(6)
C49 0.0120(7) 0.0127(7) 0.0124(7) 0.0020(6) 0.0015(6) -0.0029(6)
C50 0.0115(7) 0.0156(8) 0.0155(7) 0.0000(6) 0.0000(6) -0.0036(6)
C51 0.0187(8) 0.0125(8) 0.0177(8) -0.0020(6) 0.0049(6) -0.0037(6)
C52 0.0183(8) 0.0137(8) 0.0177(8) 0.0012(6) 0.0046(6) 0.0022(6)
C53 0.0127(8) 0.0206(9) 0.0156(8) 0.0035(6) -0.0017(6) 0.0007(6)
C54 0.0153(8) 0.0156(8) 0.0125(7) -0.0009(6) 0.0013(6) -0.0030(6)
C55 0.0155(8) 0.0147(8) 0.0152(7) 0.0024(6) -0.0052(6) -0.0044(6)
C56 0.0209(8) 0.0156(8) 0.0136(7) -0.0001(6) -0.0026(6) -0.0049(6)
C57 0.0171(8) 0.0239(9) 0.0150(8) 0.0035(7) -0.0005(6) -0.0099(7)
C58 0.0252(9) 0.0175(9) 0.0227(9) 0.0073(7) -0.0077(7) -0.0125(7)
C59 0.0229(9) 0.0122(8) 0.0339(10) -0.0006(7) -0.0048(8) -0.0030(7)
C60 0.0141(8) 0.0157(8) 0.0259(9) 0.0020(7) -0.0027(7) -0.0039(6)
B2 0.0116(8) 0.0115(8) 0.0130(8) -0.0005(6) -0.0022(6) -0.0021(6)
P4 0.0137(2) 0.0155(2) 0.01448(19) -0.00294(16) -0.00013(15) -0.00542(16)
F46 0.0186(5) 0.0335(6) 0.0164(5) -0.0024(4) 0.0024(4) -0.0003(4)
F47 0.0196(5) 0.0342(7) 0.0284(6) -0.0086(5) 0.0114(4) -0.0007(5)
F48 0.0100(5) 0.0276(6) 0.0437(7) -0.0094(5) 0.0009(5) 0.0022(4)
F49 0.0161(5) 0.0224(6) 0.0303(6) -0.0031(4) -0.0097(4) 0.0009(4)
F50 0.0156(5) 0.0236(5) 0.0164(5) -0.0032(4) -0.0006(4) -0.0020(4)
F51 0.0260(6) 0.0255(6) 0.0311(6) -0.0152(5) -0.0008(5) -0.0022(5)
F52 0.0307(7) 0.0572(9) 0.0408(7) -0.0344(7) -0.0068(6) -0.0058(6)
F53 0.0231(6) 0.0802(10) 0.0231(6) -0.0150(6) -0.0100(5) -0.0037(6)
F54 0.0202(6) 0.0565(8) 0.0300(6) 0.0146(6) -0.0105(5) -0.0042(6)
F55 0.0193(5) 0.0252(6) 0.0272(6) 0.0051(5) -0.0086(4) -0.0051(4)
F56 0.0134(5) 0.0149(5) 0.0262(5) -0.0022(4) 0.0006(4) -0.0006(4)
F57 0.0135(5) 0.0255(6) 0.0270(6) -0.0108(4) 0.0067(4) -0.0020(4)
F58 0.0205(5) 0.0323(6) 0.0166(5) -0.0007(4) 0.0031(4) -0.0119(5)
F59 0.0262(6) 0.0164(5) 0.0287(6) 0.0048(4) -0.0019(5) -0.0050(4)
F60 0.0157(5) 0.0151(5) 0.0321(6) -0.0045(4) 0.0043(4) 0.0007(4)
O10 0.0109(5) 0.0137(6) 0.0180(6) -0.0031(4) -0.0002(4) -0.0031(4)
O11 0.0264(7) 0.0193(7) 0.0270(7) -0.0101(5) 0.0071(5) -0.0066(5)
O12 0.0218(6) 0.0291(7) 0.0159(6) 0.0015(5) -0.0062(5) -0.0101(5)
N4 0.0111(6) 0.0191(7) 0.0141(7) -0.0006(5) -0.0026(5) -0.0056(5)
C91 0.0135(7) 0.0195(8) 0.0131(7) -0.0017(6) 0.0009(6) -0.0073(6)
C92 0.0152(8) 0.0231(9) 0.0228(9) -0.0043(7) -0.0004(7) -0.0059(7)
C93 0.0156(9) 0.0376(11) 0.0342(11) -0.0109(9) 0.0018(8) -0.0121(8)
C94 0.0308(11) 0.0364(12) 0.0312(11) -0.0149(9) 0.0098(8) -0.0239(9)
C95 0.0370(11) 0.0184(9) 0.0268(10) -0.0055(8) 0.0084(8) -0.0124(8)
C96 0.0248(9) 0.0181(8) 0.0160(8) -0.0012(6) 0.0023(7) -0.0051(7)
C97 0.0305(11) 0.0211(10) 0.0309(10) 0.0052(8) -0.0024(8) 0.0017(8)
C98 0.0168(9) 0.0270(11) 0.0496(13) -0.0021(9) -0.0030(9) -0.0005(8)
C99 0.0444(13) 0.0482(14) 0.0162(9) -0.0008(9) -0.0084(9) -0.0183(11)
C100 0.0475(14) 0.0441(14) 0.0427(14) -0.0214(11) -0.0168(11) -0.0025(11)
C101 0.0257(10) 0.0197(10) 0.0411(12) -0.0073(8) 0.0124(9) -0.0013(8)
C102 0.0385(13) 0.0667(17) 0.0433(13) -0.0355(13) 0.0225(11) -0.0298(12)
C103 0.0099(7) 0.0155(8) 0.0152(7) -0.0043(6) 0.0000(6) -0.0034(6)
C104 0.0107(7) 0.0142(8) 0.0154(7) -0.0040(6) -0.0015(6) -0.0025(6)
C105 0.0112(7) 0.0211(8) 0.0156(8) -0.0081(6) 0.0008(6) -0.0030(6)
C106 0.0154(8) 0.0234(9) 0.0121(7) -0.0027(6) 0.0004(6) -0.0091(6)
C107 0.0176(8) 0.0160(8) 0.0177(8) -0.0006(6) -0.0021(6) -0.0054(6)
C108 0.0118(7) 0.0165(8) 0.0190(8) -0.0057(6) 0.0003(6) -0.0017(6)
C109 0.0090(7) 0.0318(10) 0.0177(8) -0.0017(7) -0.0013(6) -0.0037(7)
C110 0.0121(8) 0.0454(12) 0.0192(9) 0.0019(8) -0.0022(7) -0.0045(8)
C111 0.0129(8) 0.0583(14) 0.0174(9) -0.0100(9) -0.0038(7) -0.0021(9)
C112 0.0162(9) 0.0480(13) 0.0242(9) -0.0217(9) 0.0016(7) -0.0058(8)
C113 0.0137(8) 0.0297(10) 0.0201(8) -0.0111(7) 0.0020(6) -0.0020(7)
C114 0.0093(7) 0.0263(9) 0.0158(8) -0.0061(7) 0.0024(6) -0.0024(6)
C115 0.0112(7) 0.0139(8) 0.0193(8) -0.0034(6) 0.0008(6) -0.0033(6)
C116 0.0157(8) 0.0171(8) 0.0205(8) -0.0032(7) 0.0005(6) -0.0037(6)
C117 0.0158(8) 0.0186(9) 0.0250(9) -0.0066(7) 0.0069(7) -0.0036(7)
C118 0.0104(7) 0.0150(8) 0.0338(10) -0.0072(7) -0.0002(7) 0.0003(6)
C119 0.0137(8) 0.0136(8) 0.0269(9) -0.0029(7) -0.0056(7) -0.0017(6)
C120 0.0135(8) 0.0146(8) 0.0186(8) -0.0039(6) 0.0019(6) -0.0029(6)
B4 0.0118(8) 0.0159(9) 0.0153(8) -0.0035(7) 0.0004(6) -0.0023(7)

loop_
_atom_type_symbol
_atom_type_description
_atom_type_scat_dispersion_real
_atom_type_scat_dispersion_imag
_atom_type_scat_source
C C 0.0033 0.0016 'International Tables Vol C Tables 4.2.6.8 and 6.1.1.4'
H H 0.0000 0.0000 'International Tables Vol C Tables 4.2.6.8 and 6.1.1.4'
B B 0.0013 0.0007 'International Tables Vol C Tables 4.2.6.8 and 6.1.1.4'
F F 0.0171 0.0103 'International Tables Vol C Tables 4.2.6.8 and 6.1.1.4'
N N 0.0061 0.0033 'International Tables Vol C Tables 4.2.6.8 and 6.1.1.4'
O O 0.0106 0.0060 'International Tables Vol C Tables 4.2.6.8 and 6.1.1.4'
P P 0.1023 0.0942 'International Tables Vol C Tables 4.2.6.8 and 6.1.1.4'

loop_
_geom_angle_atom_site_label_1
_geom_angle_atom_site_label_2
_geom_angle_atom_site_label_3
_geom_angle
O1 P1 O2 107.49(7)
O1 P1 O3 115.73(7)
O1 P1 N1 110.55(7)
O2 P1 N1 115.69(7)
O3 P1 O2 103.83(7)
O3 P1 N1 103.64(7)
P1 O1 B1 143.40(10)
C11 O2 P1 126.09(11)
C9 O3 P1 121.87(11)
C1 N1 P1 123.99(12)
C2 C1 N1 118.95(14)
C2 C1 C6 121.79(15)
C6 C1 N1 119.23(14)
C1 C2 C7 122.27(15)
C3 C2 C1 117.74(16)
C3 C2 C7 119.96(16)
C4 C3 C2 121.48(17)
C3 C4 C5 119.79(16)
C4 C5 C6 120.89(17)
C1 C6 C8 121.80(15)
C5 C6 C1 118.24(15)
C5 C6 C8 119.95(16)
O3 C9 C10 107.69(15)
O2 C11 C12 108.69(15)
C14 C13 B1 120.06(14)
C18 C13 C14 113.87(14)
C18 C13 B1 125.86(14)
F7 C14 C13 119.58(14)
F7 C14 C15 115.98(14)
C15 C14 C13 124.44(15)
F8 C15 C14 120.38(14)
F8 C15 C16 120.43(14)
C14 C15 C16 119.17(15)
F9 C16 C15 120.81(15)
F9 C16 C17 120.38(15)
C17 C16 C15 118.79(15)
F10 C17 C16 119.19(15)
F10 C17 C18 120.56(15)
C16 C17 C18 120.21(15)
F11 C18 C13 120.71(14)
F11 C18 C17 115.78(14)
C17 C18 C13 123.48(15)
C20 C19 B1 120.28(14)
C24 C19 C20 113.54(14)
C24 C19 B1 126.07(14)
F5 C20 C19 120.21(14)
F5 C20 C21 115.38(14)
C21 C20 C19 124.41(15)
F4 C21 C20 120.62(15)
F4 C21 C22 119.98(15)
C22 C21 C20 119.39(15)
F3 C22 C21 120.82(15)
F3 C22 C23 120.16(16)
C21 C22 C23 119.01(15)
F2 C23 C22 119.73(15)
F2 C23 C24 120.64(15)
C22 C23 C24 119.62(15)
F1 C24 C19 120.78(14)
F1 C24 C23 115.21(14)
C23 C24 C19 124.00(15)
C26 C25 C30 113.38(15)
C26 C25 B1 127.16(15)
C30 C25 B1 119.08(14)
F6 C26 C25 121.20(14)
F6 C26 C27 114.61(14)
C27 C26 C25 124.18(16)
F12 C27 C26 120.25(16)
F12 C27 C28 120.35(15)
C28 C27 C26 119.40(16)
F13 C28 C27 120.24(16)
F13 C28 C29 120.31(16)
C27 C28 C29 119.45(15)
F14 C29 C28 119.92(15)
F14 C29 C30 121.13(16)
C30 C29 C28 118.94(16)
F15 C30 C25 119.02(14)
F15 C30 C29 116.41(15)
C29 C30 C25 124.57(16)
O1 B1 C13 106.35(13)
O1 B1 C19 105.70(12)
O1 B1 C25 108.86(13)
C13 B1 C19 114.18(13)
C13 B1 C25 115.69(13)
C25 B1 C19 105.57(13)
O7 P3 O8 106.66(6)
O7 P3 O9 116.82(7)
O7 P3 N3 108.08(7)
O8 P3 N3 115.63(7)
O9 P3 O8 104.78(7)
O9 P3 N3 105.24(7)
P3 O7 B3 140.62(10)
C69 O8 P3 125.03(11)
C71 O9 P3 121.82(11)
C61 N3 P3 124.57(12)
C62 C61 N3 118.03(15)
C66 C61 N3 119.55(14)
C66 C61 C62 122.39(15)
C61 C62 C68 121.92(15)
C63 C62 C61 117.57(16)
C63 C62 C68 120.51(15)
C64 C63 C62 120.88(16)
C65 C64 C63 120.33(17)
C64 C65 C66 120.87(17)
C61 C66 C65 117.95(16)
C61 C66 C67 121.30(15)
C65 C66 C67 120.75(16)
O8 C69 C70 109.86(15)
O9 C71 C72 109.01(16)
C74 C73 B3 122.50(14)
C78 C73 C74 112.98(14)
C78 C73 B3 124.24(14)
F41 C74 C73 121.14(14)
F41 C74 C75 115.04(14)
C75 C74 C73 123.81(15)
F42 C75 C74 120.15(15)
F42 C75 C76 119.41(15)
C76 C75 C74 120.42(15)
F43 C76 C75 120.51(15)
F43 C76 C77 120.92(16)
C75 C76 C77 118.55(15)
F44 C77 C76 120.08(15)
F44 C77 C78 120.54(15)
C76 C77 C78 119.36(15)
F45 C78 C73 120.13(14)
F45 C78 C77 115.04(14)
C77 C78 C73 124.81(15)
C80 C79 C84 113.71(15)
C80 C79 B3 127.62(14)
C84 C79 B3 118.65(14)
F31 C80 C79 121.30(14)
F31 C80 C81 115.07(15)
C79 C80 C81 123.63(16)
F32 C81 C80 120.64(17)
F32 C81 C82 119.84(16)
C82 C81 C80 119.51(17)
F33 C82 C81 120.17(18)
F33 C82 C83 120.43(17)
C83 C82 C81 119.40(16)
F34 C83 C82 120.31(15)
F34 C83 C84 120.46(17)
C82 C83 C84 119.22(17)
F35 C84 C79 119.07(14)
F35 C84 C83 116.37(15)
C83 C84 C79 124.52(17)
C86 C85 B3 120.15(14)
C90 C85 C86 113.39(14)
C90 C85 B3 126.42(14)
F36 C86 C85 119.88(14)
F36 C86 C87 115.46(14)
C87 C86 C85 124.65(15)
F37 C87 C86 120.66(16)
F37 C87 C88 120.15(15)
C88 C87 C86 119.19(15)
F38 C88 C87 120.39(16)
F38 C88 C89 120.55(16)
C87 C88 C89 119.06(15)
F39 C89 C88 119.60(14)
F39 C89 C90 120.71(15)
C88 C89 C90 119.68(16)
F40 C90 C85 120.91(14)
F40 C90 C89 115.22(15)
C89 C90 C85 123.85(15)
O7 B3 C73 103.19(12)
O7 B3 C79 108.15(13)
O7 B3 C85 109.98(12)
C73 B3 C79 112.36(13)
C73 B3 C85 115.80(13)
C79 B3 C85 107.13(12)
O4 P2 O5 110.52(7)
O4 P2 O6 116.30(7)
O4 P2 N2 106.24(7)
O5 P2 N2 113.72(7)
O6 P2 O5 103.11(7)
O6 P2 N2 107.14(7)
P2 O4 B2 145.80(11)
C39 O5 P2 125.40(11)
C41 O6 P2 125.02(11)
C31 N2 P2 124.76(12)
C32 C31 N2 119.13(15)
C36 C31 N2 118.58(15)
C36 C31 C32 122.27(16)
C31 C32 C33 117.52(18)
C31 C32 C38 121.86(17)
C33 C32 C38 120.61(18)
C34 C33 C32 121.3(2)
C35 C34 C33 119.96(19)
C34 C35 C36 121.05(19)
C31 C36 C35 117.89(18)
C31 C36 C37 122.54(17)
C35 C36 C37 119.57(17)
O5 C39 C40 107.39(16)
O6 C41 C42 107.51(15)
C44 C43 B2 119.74(14)
C48 C43 C44 113.31(15)
C48 C43 B2 126.93(15)
F25 C44 C43 119.76(14)
F25 C44 C45 115.64(15)
C45 C44 C43 124.57(16)
F24 C45 C44 120.19(16)
F24 C45 C46 120.59(15)
C46 C45 C44 119.21(16)
F23 C46 C45 120.53(17)
F23 C46 C47 120.43(17)
C45 C46 C47 119.03(16)
F22 C47 C46 119.80(16)
F22 C47 C48 120.43(17)
C46 C47 C48 119.75(17)
F21 C48 C43 120.94(15)
F21 C48 C47 115.13(15)
C43 C48 C47 123.92(16)
C50 C49 C54 113.63(15)
C50 C49 B2 127.77(14)
C54 C49 B2 118.45(15)
F30 C50 C49 121.13(14)
F30 C50 C51 115.06(15)
C49 C50 C51 123.81(15)
F29 C51 C50 120.80(16)
F29 C51 C52 119.56(15)
C52 C51 C50 119.64(16)
F28 C52 C51 120.26(16)
F28 C52 C53 120.55(16)
C53 C52 C51 119.18(15)
F27 C53 C52 120.19(15)
F27 C53 C54 120.64(16)
C52 C53 C54 119.17(16)
F26 C54 C49 119.11(14)
F26 C54 C53 116.33(15)
C53 C54 C49 124.55(16)
C56 C55 C60 113.31(15)
C56 C55 B2 126.07(15)
C60 C55 B2 120.62(15)
F16 C56 C55 121.48(15)
F16 C56 C57 114.94(15)
C55 C56 C57 123.58(16)
F17 C57 C56 120.16(16)
F17 C57 C58 119.60(16)
C58 C57 C56 120.24(16)
F18 C58 C57 120.39(17)
F18 C58 C59 121.06(17)
C59 C58 C57 118.53(16)
F19 C59 C58 120.17(16)
F19 C59 C60 120.55(17)
C58 C59 C60 119.28(17)
F20 C60 C55 119.41(15)
F20 C60 C59 115.70(16)
C59 C60 C55 124.87(17)
O4 B2 C43 110.09(13)
O4 B2 C49 109.14(13)
O4 B2 C55 104.25(12)
C49 B2 C43 105.86(12)
C55 B2 C43 113.75(14)
C55 B2 C49 113.73(13)
O10 P4 O11 107.65(7)
O10 P4 O12 116.21(7)
O10 P4 N4 110.16(7)
O11 P4 N4 115.18(8)
O12 P4 O11 104.34(8)
O12 P4 N4 103.44(7)
P4 O10 B4 143.13(10)
C101 O11 P4 125.25(12)
C99 O12 P4 125.65(13)
C91 N4 P4 122.64(12)
C92 C91 N4 118.56(15)
C92 C91 C96 121.84(16)
C96 C91 N4 119.59(15)
C91 C92 C98 121.79(16)
C93 C92 C91 117.81(17)
C93 C92 C98 120.36(17)
C94 C93 C92 121.05(19)
C93 C94 C95 120.23(18)
C94 C95 C96 120.70(18)
C91 C96 C97 121.80(16)
C95 C96 C91 118.22(17)
C95 C96 C97 119.98(17)
O12 C99 C100 109.06(18)
O11 C101 C102 108.97(19)
C104 C103 B4 119.08(14)
C108 C103 C104 113.96(14)
C108 C103 B4 126.89(14)
F56 C104 C103 119.89(14)
F56 C104 C105 116.16(14)
C105 C104 C103 123.95(15)
F57 C105 C104 120.39(15)
F57 C105 C106 120.03(15)
C106 C105 C104 119.57(15)
F58 C106 C105 120.78(15)
F58 C106 C107 120.20(16)
C105 C106 C107 119.02(15)
F59 C107 C106 119.56(15)
F59 C107 C108 120.70(15)
C106 C107 C108 119.74(16)
F60 C108 C103 120.94(14)
F60 C108 C107 115.36(15)
C107 C108 C103 123.70(15)
F55 C109 C110 114.57(17)
F55 C109 C114 121.43(15)
C110 C109 C114 123.99(18)
F54 C110 C109 120.58(19)
F54 C110 C111 119.94(17)
C111 C110 C109 119.47(19)
F53 C111 C110 120.2(2)
F53 C111 C112 120.2(2)
C110 C111 C112 119.66(18)
F52 C112 C111 120.69(18)
F52 C112 C113 120.4(2)
C111 C112 C113 118.90(19)
F51 C113 C112 116.84(17)
F51 C113 C114 119.01(16)
C112 C113 C114 124.14(19)
C109 C114 C113 113.83(16)
C109 C114 B4 127.52(16)
C113 C114 B4 118.58(16)
C116 C115 C120 113.92(15)
C116 C115 B4 126.24(15)
C120 C115 B4 119.37(14)
F46 C116 C115 121.06(15)
F46 C116 C117 115.54(15)
C117 C116 C115 123.37(17)
F47 C117 C116 120.51(17)
F47 C117 C118 119.44(16)
C118 C117 C116 120.01(16)
F48 C118 C117 120.45(16)
F48 C118 C119 120.46(17)
C117 C118 C119 119.07(16)
F49 C119 C118 120.66(15)
F49 C119 C120 120.13(16)
C120 C119 C118 119.19(16)
F50 C120 C115 119.43(14)
F50 C120 C119 116.12(15)
C119 C120 C115 124.44(16)
O10 B4 C103 105.36(13)
O10 B4 C114 109.26(14)
O10 B4 C115 105.71(13)
C114 B4 C103 106.53(13)
C114 B4 C115 114.55(13)
C115 B4 C103 114.98(14)

loop_
_geom_bond_atom_site_label_1
_geom_bond_atom_site_label_2
_geom_bond_distance
P1 O1 1.5036(12)
P1 O2 1.5527(12)
P1 O3 1.5403(12)
P1 N1 1.6207(14)
F1 C24 1.3488(18)
F2 C23 1.3431(19)
F3 C22 1.3408(18)
F4 C21 1.3409(19)
F5 C20 1.3536(18)
F6 C26 1.3604(19)
F7 C14 1.3477(18)
F8 C15 1.3368(18)
F9 C16 1.3361(18)
F10 C17 1.3471(18)
F11 C18 1.3520(18)
F12 C27 1.3428(19)
F13 C28 1.3408(19)
F14 C29 1.340(2)
F15 C30 1.3492(19)
O1 B1 1.540(2)
O2 C11 1.466(2)
O3 C9 1.476(2)
N1 C1 1.454(2)
C1 C2 1.396(2)
C1 C6 1.401(2)
C2 C3 1.395(2)
C2 C7 1.502(3)
C3 C4 1.377(3)
C4 C5 1.386(3)
C5 C6 1.390(2)
C6 C8 1.499(2)
C9 C10 1.485(3)
C11 C12 1.497(3)
C13 C14 1.390(2)
C13 C18 1.388(2)
C13 B1 1.633(2)
C14 C15 1.379(2)
C15 C16 1.381(2)
C16 C17 1.374(2)
C17 C18 1.383(2)
C19 C20 1.391(2)
C19 C24 1.389(2)
C19 B1 1.645(2)
C20 C21 1.380(2)
C21 C22 1.376(2)
C22 C23 1.378(2)
C23 C24 1.384(2)
C25 C26 1.386(2)
C25 C30 1.395(2)
C25 B1 1.638(2)
C26 C27 1.382(2)
C27 C28 1.375(2)
C28 C29 1.378(3)
C29 C30 1.377(2)
P3 O7 1.4979(12)
P3 O8 1.5477(12)
P3 O9 1.5453(13)
P3 N3 1.6167(14)
F31 C80 1.351(2)
F32 C81 1.340(2)
F33 C82 1.3468(19)
F34 C83 1.347(2)
F35 C84 1.349(2)
F36 C86 1.3488(19)
F37 C87 1.3408(19)
F38 C88 1.3395(18)
F39 C89 1.3391(19)
F40 C90 1.3518(19)
F41 C74 1.3477(19)
F42 C75 1.3450(18)
F43 C76 1.3406(19)
F44 C77 1.3422(19)
F45 C78 1.3516(18)
O7 B3 1.548(2)
O8 C69 1.4646(19)
O9 C71 1.470(2)
N3 C61 1.444(2)
C61 C62 1.404(2)
C61 C66 1.394(2)
C62 C63 1.397(2)
C62 C68 1.502(3)
C63 C64 1.385(3)
C64 C65 1.383(3)
C65 C66 1.395(2)
C66 C67 1.509(2)
C69 C70 1.497(3)
C71 C72 1.471(3)
C73 C74 1.395(2)
C73 C78 1.391(2)
C73 B3 1.638(2)
C74 C75 1.380(2)
C75 C76 1.373(2)
C76 C77 1.377(2)
C77 C78 1.382(2)
C79 C80 1.383(2)
C79 C84 1.388(2)
C79 B3 1.640(2)
C80 C81 1.391(2)
C81 C82 1.375(3)
C82 C83 1.364(3)
C83 C84 1.381(2)
C85 C86 1.391(2)
C85 C90 1.388(2)
C85 B3 1.649(2)
C86 C87 1.377(2)
C87 C88 1.375(2)
C88 C89 1.377(2)
C89 C90 1.384(2)
P2 O4 1.4976(12)
P2 O5 1.5498(12)
P2 O6 1.5447(13)
P2 N2 1.6235(15)
F16 C56 1.350(2)
F17 C57 1.349(2)
F18 C58 1.338(2)
F19 C59 1.344(2)
F20 C60 1.351(2)
F21 C48 1.351(2)
F22 C47 1.340(2)
F23 C46 1.3407(19)
F24 C45 1.343(2)
F25 C44 1.3516(19)
F26 C54 1.3498(19)
F27 C53 1.342(2)
F28 C52 1.3456(19)
F29 C51 1.342(2)
F30 C50 1.3515(19)
O4 B2 1.542(2)
O5 C39 1.468(2)
O6 C41 1.467(2)
N2 C31 1.441(2)
C31 C32 1.395(2)
C31 C36 1.394(2)
C32 C33 1.399(3)
C32 C38 1.502(3)
C33 C34 1.379(3)
C34 C35 1.377(3)
C35 C36 1.398(3)
C36 C37 1.504(3)
C39 C40 1.490(3)
C41 C42 1.492(3)
C43 C44 1.389(2)
C43 C48 1.383(2)
C43 B2 1.642(2)
C44 C45 1.382(2)
C45 C46 1.370(3)
C46 C47 1.373(3)
C47 C48 1.388(2)
C49 C50 1.382(2)
C49 C54 1.391(2)
C49 B2 1.641(2)
C50 C51 1.389(2)
C51 C52 1.374(3)
C52 C53 1.373(3)
C53 C54 1.380(2)
C55 C56 1.384(2)
C55 C60 1.385(2)
C55 B2 1.640(2)
C56 C57 1.387(2)
C57 C58 1.373(3)
C58 C59 1.372(3)
C59 C60 1.382(2)
P4 O10 1.5026(12)
P4 O11 1.5444(13)
P4 O12 1.5430(13)
P4 N4 1.6209(15)
F46 C116 1.349(2)
F47 C117 1.348(2)
F48 C118 1.3432(19)
F49 C119 1.337(2)
F50 C120 1.3482(19)
F51 C113 1.350(2)
F52 C112 1.341(2)
F53 C111 1.342(2)
F54 C110 1.343(2)
F55 C109 1.355(2)
F56 C104 1.3496(19)
F57 C105 1.3447(19)
F58 C106 1.3384(18)
F59 C107 1.346(2)
F60 C108 1.3503(19)
O10 B4 1.541(2)
O11 C101 1.466(2)
O12 C99 1.470(2)
N4 C91 1.454(2)
C91 C92 1.399(2)
C91 C96 1.399(2)
C92 C93 1.392(3)
C92 C98 1.502(3)
C93 C94 1.379(3)
C94 C95 1.384(3)
C95 C96 1.388(3)
C96 C97 1.496(3)
C99 C100 1.481(3)
C101 C102 1.496(3)
C103 C104 1.396(2)
C103 C108 1.387(2)
C103 B4 1.641(2)
C104 C105 1.380(2)
C105 C106 1.376(2)
C106 C107 1.379(2)
C107 C108 1.385(2)
C109 C110 1.384(2)
C109 C114 1.385(3)
C110 C111 1.366(3)
C111 C112 1.378(3)
C112 C113 1.385(3)
C113 C114 1.390(3)
C114 B4 1.632(3)
C115 C116 1.388(2)
C115 C120 1.391(2)
C115 B4 1.638(2)
C116 C117 1.384(2)
C117 C118 1.373(3)
C118 C119 1.377(3)
C119 C120 1.376(2)

loop_
_geom_torsion_atom_site_label_1
_geom_torsion_atom_site_label_2
_geom_torsion_atom_site_label_3
_geom_torsion_atom_site_label_4
_geom_torsion
P1 O1 B1 C13 18.9(2)
P1 O1 B1 C19 140.62(15)
P1 O1 B1 C25 -106.39(18)
P1 O2 C11 C12 130.11(15)
P1 O3 C9 C10 170.11(14)
P1 N1 C1 C2 88.91(18)
P1 N1 C1 C6 -93.16(17)
F2 C23 C24 F1 0.2(2)
F2 C23 C24 C19 -179.75(15)
F3 C22 C23 F2 0.9(2)
F3 C22 C23 C24 -178.52(15)
F4 C21 C22 F3 0.6(2)
F4 C21 C22 C23 -178.38(15)
F5 C20 C21 F4 -3.2(2)
F5 C20 C21 C22 177.87(15)
F6 C26 C27 F12 -0.6(2)
F6 C26 C27 C28 179.12(14)
F7 C14 C15 F8 1.8(2)
F7 C14 C15 C16 -176.90(15)
F8 C15 C16 F9 -1.9(2)
F8 C15 C16 C17 179.70(15)
F9 C16 C17 F10 -0.9(2)
F9 C16 C17 C18 -178.56(15)
F10 C17 C18 F11 1.5(2)
F10 C17 C18 C13 -176.60(15)
F12 C27 C28 F13 -1.5(2)
F12 C27 C28 C29 177.84(14)
F13 C28 C29 F14 0.6(2)
F13 C28 C29 C30 -179.43(14)
F14 C29 C30 F15 1.0(2)
F14 C29 C30 C25 -178.76(15)
O1 P1 O2 C11 -32.93(15)
O1 P1 O3 C9 -78.30(14)
O1 P1 N1 C1 -173.82(12)
O2 P1 O1 B1 174.63(17)
O2 P1 O3 C9 39.24(14)
O2 P1 N1 C1 63.73(15)
O3 P1 O1 B1 -69.89(19)
O3 P1 O2 C11 -156.05(13)
O3 P1 N1 C1 -49.20(14)
N1 P1 O1 B1 47.51(19)
N1 P1 O2 C11 91.13(14)
N1 P1 O3 C9 160.51(13)
N1 C1 C2 C3 -179.50(15)
N1 C1 C2 C7 2.5(3)
N1 C1 C6 C5 -179.76(14)
N1 C1 C6 C8 0.5(2)
C1 C2 C3 C4 -0.9(3)
C2 C1 C6 C5 -1.9(2)
C2 C1 C6 C8 178.35(16)
C2 C3 C4 C5 -1.5(3)
C3 C4 C5 C6 2.3(3)
C4 C5 C6 C1 -0.6(2)
C4 C5 C6 C8 179.16(16)
C6 C1 C2 C3 2.6(2)
C6 C1 C2 C7 -175.36(17)
C7 C2 C3 C4 177.14(18)
C13 C14 C15 F8 -178.60(15)
C13 C14 C15 C16 2.7(3)
C14 C13 C18 F11 -178.06(14)
C14 C13 C18 C17 -0.1(2)
C14 C13 B1 O1 70.22(18)
C14 C13 B1 C19 -45.9(2)
C14 C13 B1 C25 -168.78(14)
C14 C15 C16 F9 176.80(15)
C14 C15 C16 C17 -1.6(3)
C15 C16 C17 F10 177.52(15)
C15 C16 C17 C18 -0.1(3)
C16 C17 C18 F11 179.09(15)
C16 C17 C18 C13 1.0(3)
C18 C13 C14 F7 177.80(14)
C18 C13 C14 C15 -1.8(2)
C18 C13 B1 O1 -104.11(18)
C18 C13 B1 C19 139.73(16)
C18 C13 B1 C25 16.9(2)
C19 C20 C21 F4 177.02(15)
C19 C20 C21 C22 -1.9(3)
C20 C19 C24 F1 179.26(14)
C20 C19 C24 C23 -0.8(2)
C20 C19 B1 O1 41.97(19)
C20 C19 B1 C13 158.50(15)
C20 C19 B1 C25 -73.30(18)
C20 C21 C22 F3 179.54(15)
C20 C21 C22 C23 0.5(3)
C21 C22 C23 F2 179.94(15)
C21 C22 C23 C24 0.5(3)
C22 C23 C24 F1 179.57(15)
C22 C23 C24 C19 -0.3(3)
C24 C19 C20 F5 -177.77(14)
C24 C19 C20 C21 2.0(2)
C24 C19 B1 O1 -142.15(16)
C24 C19 B1 C13 -25.6(2)
C24 C19 B1 C25 102.58(18)
C25 C26 C27 F12 -179.62(14)
C25 C26 C27 C28 0.1(2)
C26 C25 C30 F15 177.44(14)
C26 C25 C30 C29 -2.8(2)
C26 C25 B1 O1 4.7(2)
C26 C25 B1 C13 -114.96(18)
C26 C25 B1 C19 117.75(17)
C26 C27 C28 F13 178.80(14)
C26 C27 C28 C29 -1.9(2)
C27 C28 C29 F14 -178.76(14)
C27 C28 C29 C30 1.2(2)
C28 C29 C30 F15 -179.01(14)
C28 C29 C30 C25 1.2(3)
C30 C25 C26 F6 -176.83(14)
C30 C25 C26 C27 2.1(2)
C30 C25 B1 O1 -167.78(13)
C30 C25 B1 C13 72.59(19)
C30 C25 B1 C19 -54.70(18)
B1 C13 C14 F7 2.8(2)
B1 C13 C14 C15 -176.79(15)
B1 C13 C18 F11 -3.4(2)
B1 C13 C18 C17 174.56(16)
B1 C19 C20 F5 -1.4(2)
B1 C19 C20 C21 178.33(15)
B1 C19 C24 F1 3.1(2)
B1 C19 C24 C23 -176.97(16)
B1 C25 C26 F6 10.4(2)
B1 C25 C26 C27 -170.68(15)
B1 C25 C30 F15 -9.1(2)
B1 C25 C30 C29 170.63(15)
P3 O7 B3 C73 84.05(17)
P3 O7 B3 C79 -156.73(13)
P3 O7 B3 C85 -40.1(2)
P3 O8 C69 C70 -99.33(17)
P3 O9 C71 C72 -134.75(18)
P3 N3 C61 C62 -91.69(17)
P3 N3 C61 C66 89.91(18)
F31 C80 C81 F32 -0.9(2)
F31 C80 C81 C82 179.42(15)
F32 C81 C82 F33 0.7(2)
F32 C81 C82 C83 -178.99(15)
F33 C82 C83 F34 -1.9(2)
F33 C82 C83 C84 179.38(15)
F34 C83 C84 F35 -0.3(2)
F34 C83 C84 C79 -178.04(15)
F36 C86 C87 F37 2.1(2)
F36 C86 C87 C88 -178.49(15)
F37 C87 C88 F38 -0.3(3)
F37 C87 C88 C89 -179.96(15)
F38 C88 C89 F39 -0.3(2)
F38 C88 C89 C90 178.85(15)
F39 C89 C90 F40 0.1(2)
F39 C89 C90 C85 178.06(15)
F41 C74 C75 F42 0.9(2)
F41 C74 C75 C76 -177.49(15)
F42 C75 C76 F43 0.0(2)
F42 C75 C76 C77 -178.32(15)
F43 C76 C77 F44 0.1(2)
F43 C76 C77 C78 -178.30(15)
F44 C77 C78 F45 -1.5(2)
F44 C77 C78 C73 179.93(15)
O7 P3 O8 C69 172.73(13)
O7 P3 O9 C71 58.26(14)
O7 P3 N3 C61 36.15(15)
O8 P3 O7 B3 -0.87(18)
O8 P3 O9 C71 176.00(13)
O8 P3 N3 C61 -83.26(15)
O9 P3 O7 B3 115.84(16)
O9 P3 O8 C69 48.27(14)
O9 P3 N3 C61 161.66(13)
N3 P3 O7 B3 -125.81(16)
N3 P3 O8 C69 -67.08(15)
N3 P3 O9 C71 -61.62(14)
N3 C61 C62 C63 -178.04(14)
N3 C61 C62 C68 2.7(2)
N3 C61 C66 C65 177.95(15)
N3 C61 C66 C67 -2.6(2)
C61 C62 C63 C64 -0.2(2)
C62 C61 C66 C65 -0.4(2)
C62 C61 C66 C67 179.11(15)
C62 C63 C64 C65 0.1(3)
C63 C64 C65 C66 -0.2(3)
C64 C65 C66 C61 0.3(2)
C64 C65 C66 C67 -179.18(16)
C66 C61 C62 C63 0.3(2)
C66 C61 C62 C68 -178.95(16)
C68 C62 C63 C64 179.10(16)
C73 C74 C75 F42 179.94(15)
C73 C74 C75 C76 1.5(3)
C74 C73 C78 F45 -175.42(14)
C74 C73 C78 C77 3.1(2)
C74 C73 B3 O7 88.21(17)
C74 C73 B3 C79 -28.0(2)
C74 C73 B3 C85 -151.58(15)
C74 C75 C76 F43 178.38(15)
C74 C75 C76 C77 0.1(3)
C75 C76 C77 F44 178.35(15)
C75 C76 C77 C78 0.0(2)
C76 C77 C78 F45 176.83(14)
C76 C77 C78 C73 -1.7(3)
C78 C73 C74 F41 176.03(14)
C78 C73 C74 C75 -2.9(2)
C78 C73 B3 O7 -85.23(18)
C78 C73 B3 C79 158.52(15)
C78 C73 B3 C85 35.0(2)
C79 C80 C81 F32 179.41(15)
C79 C80 C81 C82 -0.3(3)
C80 C79 C84 F35 -177.96(13)
C80 C79 C84 C83 -0.2(2)
C80 C79 B3 O7 9.5(2)
C80 C79 B3 C73 122.75(17)
C80 C79 B3 C85 -109.00(17)
C80 C81 C82 F33 -179.55(15)
C80 C81 C82 C83 0.7(3)
C81 C82 C83 F34 177.82(15)
C81 C82 C83 C84 -0.9(3)
C82 C83 C84 F35 178.45(15)
C82 C83 C84 C79 0.7(3)
C84 C79 C80 F31 -179.65(14)
C84 C79 C80 C81 0.1(2)
C84 C79 B3 O7 -172.13(13)
C84 C79 B3 C73 -58.90(18)
C84 C79 B3 C85 69.36(17)
C85 C86 C87 F37 -176.53(15)
C85 C86 C87 C88 2.9(3)
C86 C85 C90 F40 -178.03(14)
C86 C85 C90 C89 4.1(2)
C86 C85 B3 O7 -38.43(19)
C86 C85 B3 C73 -154.88(14)
C86 C85 B3 C79 78.88(18)
C86 C87 C88 F38 -179.70(15)
C86 C87 C88 C89 0.6(3)
C87 C88 C89 F39 179.39(15)
C87 C88 C89 C90 -1.5(3)
C88 C89 C90 F40 -179.05(14)
C88 C89 C90 C85 -1.0(3)
C90 C85 C86 F36 176.39(14)
C90 C85 C86 C87 -5.0(2)
C90 C85 B3 O7 144.01(15)
C90 C85 B3 C73 27.6(2)
C90 C85 B3 C79 -98.67(18)
B3 C73 C74 F41 1.9(2)
B3 C73 C74 C75 -177.06(15)
B3 C73 C78 F45 -1.4(2)
B3 C73 C78 C77 177.05(15)
B3 C79 C80 F31 -1.2(2)
B3 C79 C80 C81 178.48(15)
B3 C79 C84 F35 3.5(2)
B3 C79 C84 C83 -178.82(15)
B3 C85 C86 F36 -1.5(2)
B3 C85 C86 C87 177.12(15)
B3 C85 C90 F40 -0.3(2)
B3 C85 C90 C89 -178.23(15)
P2 O4 B2 C43 26.0(2)
P2 O4 B2 C49 141.78(16)
P2 O4 B2 C55 -96.37(19)
P2 O5 C39 C40 -172.89(15)
P2 O6 C41 C42 146.21(14)
P2 N2 C31 C32 -95.89(18)
P2 N2 C31 C36 85.26(19)
F16 C56 C57 F17 -2.1(2)
F16 C56 C57 C58 177.58(16)
F17 C57 C58 F18 1.4(3)
F17 C57 C58 C59 179.85(16)
F18 C58 C59 F19 -0.7(3)
F18 C58 C59 C60 179.25(17)
F19 C59 C60 F20 0.2(3)
F19 C59 C60 C55 -178.65(17)
F22 C47 C48 F21 -0.4(2)
F22 C47 C48 C43 -179.40(16)
F23 C46 C47 F22 0.7(3)
F23 C46 C47 C48 -177.90(16)
F24 C45 C46 F23 1.5(3)
F24 C45 C46 C47 -178.23(16)
F25 C44 C45 F24 -3.7(2)
F25 C44 C45 C46 177.28(15)
F27 C53 C54 F26 -0.4(2)
F27 C53 C54 C49 178.19(15)
F28 C52 C53 F27 0.4(2)
F28 C52 C53 C54 179.79(15)
F29 C51 C52 F28 1.1(2)
F29 C51 C52 C53 -179.70(14)
F30 C50 C51 F29 -0.4(2)
F30 C50 C51 C52 179.75(14)
O4 P2 O5 C39 -129.30(13)
O4 P2 O6 C41 -62.60(15)
O4 P2 N2 C31 -31.68(16)
O5 P2 O4 B2 3.8(2)
O5 P2 O6 C41 176.29(13)
O5 P2 N2 C31 90.12(15)
O6 P2 O4 B2 -113.31(19)
O6 P2 O5 C39 -4.35(15)
O6 P2 N2 C31 -156.63(13)
N2 P2 O4 B2 127.58(19)
N2 P2 O5 C39 111.30(14)
N2 P2 O6 C41 56.01(15)
N2 C31 C32 C33 -178.13(15)
N2 C31 C32 C38 3.0(3)
N2 C31 C36 C35 179.42(15)
N2 C31 C36 C37 -0.9(2)
C31 C32 C33 C34 -1.4(3)
C32 C31 C36 C35 0.6(3)
C32 C31 C36 C37 -179.71(17)
C32 C33 C34 C35 0.7(3)
C33 C34 C35 C36 0.6(3)
C34 C35 C36 C31 -1.3(3)
C34 C35 C36 C37 179.03(18)
C36 C31 C32 C33 0.7(3)
C36 C31 C32 C38 -178.22(17)
C38 C32 C33 C34 177.56(18)
C43 C44 C45 F24 174.25(15)
C43 C44 C45 C46 -4.8(3)
C44 C43 C48 F21 178.46(14)
C44 C43 C48 C47 -2.6(2)
C44 C43 B2 O4 41.73(19)
C44 C43 B2 C49 -76.10(18)
C44 C43 B2 C55 158.30(14)
C44 C45 C46 F23 -179.47(16)
C44 C45 C46 C47 0.8(3)
C45 C46 C47 F22 -179.59(16)
C45 C46 C47 C48 1.8(3)
C46 C47 C48 F21 178.12(15)
C46 C47 C48 C43 -0.9(3)
C48 C43 C44 F25 -176.65(14)
C48 C43 C44 C45 5.5(2)
C48 C43 B2 O4 -140.13(16)
C48 C43 B2 C49 102.04(18)
C48 C43 B2 C55 -23.6(2)
C49 C50 C51 F29 179.57(14)
C49 C50 C51 C52 -0.2(2)
C50 C49 C54 F26 179.58(13)
C50 C49 C54 C53 1.0(2)
C50 C49 B2 O4 -12.2(2)
C50 C49 B2 C43 106.29(18)
C50 C49 B2 C55 -128.11(17)
C50 C51 C52 F28 -179.14(14)
C50 C51 C52 C53 0.1(2)
C51 C52 C53 F27 -178.81(15)
C51 C52 C53 C54 0.5(2)
C52 C53 C54 F26 -179.78(14)
C52 C53 C54 C49 -1.2(3)
C54 C49 C50 F30 179.73(14)
C54 C49 C50 C51 -0.3(2)
C54 C49 B2 O4 172.46(13)
C54 C49 B2 C43 -69.08(17)
C54 C49 B2 C55 56.53(19)
C55 C56 C57 F17 176.97(16)
C55 C56 C57 C58 -3.3(3)
C56 C55 C60 F20 177.05(15)
C56 C55 C60 C59 -4.2(3)
C56 C55 B2 O4 -104.21(18)
C56 C55 B2 C43 135.85(17)
C56 C55 B2 C49 14.6(2)
C56 C57 C58 F18 -178.36(16)
C56 C57 C58 C59 0.1(3)
C57 C58 C59 F19 -179.16(17)
C57 C58 C59 C60 0.8(3)
C58 C59 C60 F20 -179.74(17)
C58 C59 C60 C55 1.4(3)
C60 C55 C56 F16 -175.90(15)
C60 C55 C56 C57 5.1(2)
C60 C55 B2 O4 75.60(18)
C60 C55 B2 C43 -44.3(2)
C60 C55 B2 C49 -165.64(15)
B2 C43 C44 F25 1.7(2)
B2 C43 C44 C45 -176.14(15)
B2 C43 C48 F21 0.2(3)
B2 C43 C48 C47 179.13(16)
B2 C49 C50 F30 4.2(2)
B2 C49 C50 C51 -175.84(15)
B2 C49 C54 F26 -4.4(2)
B2 C49 C54 C53 177.00(15)
B2 C55 C56 F16 3.9(3)
B2 C55 C56 C57 -175.13(16)
B2 C55 C60 F20 -2.8(2)
B2 C55 C60 C59 176.02(17)
P4 O10 B4 C103 -137.93(15)
P4 O10 B4 C114 107.96(18)
P4 O10 B4 C115 -15.8(2)
P4 O11 C101 C102 -116.48(18)
P4 O12 C99 C100 111.21(19)
P4 N4 C91 C92 -90.79(18)
P4 N4 C91 C96 90.73(18)
F46 C116 C117 F47 -0.1(2)
F46 C116 C117 C118 -177.91(16)
F47 C117 C118 F48 0.1(3)
F47 C117 C118 C119 -178.43(16)
F48 C118 C119 F49 0.7(3)
F48 C118 C119 C120 -177.65(15)
F49 C119 C120 F50 -0.2(2)
F49 C119 C120 C115 -178.88(16)
F51 C113 C114 C109 -179.24(14)
F51 C113 C114 B4 3.7(2)
F52 C112 C113 F51 -0.2(2)
F52 C112 C113 C114 -179.34(16)
F53 C111 C112 F52 0.1(3)
F53 C111 C112 C113 -179.24(16)
F54 C110 C111 F53 0.0(3)
F54 C110 C111 C112 -179.56(17)
F55 C109 C110 F54 0.1(2)
F55 C109 C110 C111 -178.88(16)
F55 C109 C114 C113 179.15(14)
F55 C109 C114 B4 -4.1(3)
F56 C104 C105 F57 2.6(2)
F56 C104 C105 C106 -178.24(15)
F57 C105 C106 F58 0.8(2)
F57 C105 C106 C107 179.90(15)
F58 C106 C107 F59 -1.3(2)
F58 C106 C107 C108 178.07(15)
F59 C107 C108 F60 -0.9(2)
F59 C107 C108 C103 178.74(16)
O10 P4 O11 C101 31.39(16)
O10 P4 O12 C99 84.11(16)
O10 P4 N4 C91 176.75(13)
O11 P4 O10 B4 178.39(17)
O11 P4 O12 C99 -34.22(17)
O11 P4 N4 C91 -61.28(15)
O12 P4 O10 B4 61.9(2)
O12 P4 O11 C101 155.43(14)
O12 P4 N4 C91 51.90(15)
N4 P4 O10 B4 -55.3(2)
N4 P4 O11 C101 -91.92(15)
N4 P4 O12 C99 -155.05(15)
N4 C91 C92 C93 177.49(16)
N4 C91 C92 C98 -4.6(3)
N4 C91 C96 C95 -177.88(16)
N4 C91 C96 C97 2.4(3)
C91 C92 C93 C94 1.2(3)
C92 C91 C96 C95 3.7(3)
C92 C91 C96 C97 -176.07(17)
C92 C93 C94 C95 1.9(3)
C93 C94 C95 C96 -2.3(3)
C94 C95 C96 C91 -0.4(3)
C94 C95 C96 C97 179.34(18)
C96 C91 C92 C93 -4.1(3)
C96 C91 C92 C98 173.81(18)
C98 C92 C93 C94 -176.70(19)
C103 C104 C105 F57 -177.78(15)
C103 C104 C105 C106 1.4(3)
C104 C103 C108 F60 -177.94(15)
C104 C103 C108 C107 2.5(2)
C104 C103 B4 O10 -45.97(19)
C104 C103 B4 C114 70.03(19)
C104 C103 B4 C115 -161.92(15)
C104 C105 C106 F58 -178.45(15)
C104 C105 C106 C107 0.7(3)
C105 C106 C107 F59 179.55(15)
C105 C106 C107 C108 -1.1(3)
C106 C107 C108 F60 179.79(15)
C106 C107 C108 C103 -0.6(3)
C108 C103 C104 F56 176.74(14)
C108 C103 C104 C105 -2.9(2)
C108 C103 B4 O10 137.19(16)
C108 C103 B4 C114 -106.81(19)
C108 C103 B4 C115 21.2(2)
C109 C110 C111 F53 179.00(16)
C109 C110 C111 C112 -0.5(3)
C109 C114 B4 O10 -6.2(2)
C109 C114 B4 C103 -119.55(18)
C109 C114 B4 C115 112.15(19)
C110 C109 C114 C113 -0.2(2)
C110 C109 C114 B4 176.56(16)
C110 C111 C112 F52 179.65(17)
C110 C111 C112 C113 0.3(3)
C111 C112 C113 F51 179.20(16)
C111 C112 C113 C114 0.0(3)
C112 C113 C114 C109 -0.1(2)
C112 C113 C114 B4 -177.13(16)
C113 C114 B4 O10 170.40(14)
C113 C114 B4 C103 57.05(19)
C113 C114 B4 C115 -71.26(19)
C114 C109 C110 F54 179.51(16)
C114 C109 C110 C111 0.5(3)
C115 C116 C117 F47 177.77(16)
C115 C116 C117 C118 0.0(3)
C116 C115 C120 F50 -178.68(15)
C116 C115 C120 C119 -0.1(3)
C116 C115 B4 O10 105.27(18)
C116 C115 B4 C103 -138.98(17)
C116 C115 B4 C114 -15.1(2)
C116 C117 C118 F48 177.92(16)
C116 C117 C118 C119 -0.6(3)
C117 C118 C119 F49 179.19(16)
C117 C118 C119 C120 0.9(3)
C118 C119 C120 F50 178.10(15)
C118 C119 C120 C115 -0.6(3)
C120 C115 C116 F46 178.13(15)
C120 C115 C116 C117 0.3(3)
C120 C115 B4 O10 -66.29(19)
C120 C115 B4 C103 49.5(2)
C120 C115 B4 C114 173.38(15)
B4 C103 C104 F56 -0.5(2)
B4 C103 C104 C105 179.86(15)
B4 C103 C108 F60 -1.0(3)
B4 C103 C108 C107 179.47(16)
B4 C115 C116 F46 6.2(3)
B4 C115 C116 C117 -171.61(17)
B4 C115 C120 F50 -6.1(2)
B4 C115 C120 C119 172.50(16)
